data_7249760
loop_
_publ_author_name
'Zhou, Yan'
'Xie, Junfang'
'Huang, Xiaohui'
'Jin, Chaoyi'
'Ma, Yue'
'Li, Licun'

_publ_section_title
;
 Lanthanide-radical complexes deriving from a nitronyl nitroxide ligand
 with chelating and bridging function: structure and magnetic properties
;
_journal_name_full CrystEngComm
_journal_paper_doi 10.1039/D4CE01184H
_journal_year 2025
_chemical_formula_moiety 'C79 H47 Dy3 F54 N8 O22'
_chemical_formula_sum 'C79 H47 Dy3 F54 N8 O22'
_chemical_formula_weight 2973.74
_chemical_name_systematic 3-Dy
_space_group_crystal_system triclinic
_space_group_IT_number 2
_space_group_name_Hall '-P 1'
_space_group_name_H-M_alt 'P -1'
_atom_sites_solution_hydrogens geom
_audit_creation_date 2024-11-13
_audit_creation_method
;
Olex2 1.5
(compiled 2024.02.16 svn.r378c4104 for OlexSys, GUI svn.r6928)
;
_audit_update_record
;
2024-11-23 deposited with the CCDC.	2025-01-09 downloaded from the CCDC.
;
_cell_angle_alpha 93.091(3)
_cell_angle_beta 93.967(3)
_cell_angle_gamma 111.555(3)
_cell_formula_units_Z 2
_cell_length_a 12.6512(5)
_cell_length_b 16.6417(6)
_cell_length_c 27.8412(10)
_cell_measurement_reflns_used 19545
_cell_measurement_temperature 113.1500
_cell_measurement_theta_max 32.2620
_cell_measurement_theta_min 1.7850
_cell_volume 5418.7(4)
_computing_cell_refinement 'CrysAlisPro 1.171.39.46 (Rigaku OD, 2018)'
_computing_data_collection 'CrysAlisPro 1.171.39.46 (Rigaku OD, 2018)'
_computing_data_reduction 'CrysAlisPro 1.171.39.46 (Rigaku OD, 2018)'
_computing_molecular_graphics 'Olex2 1.5 (Dolomanov et al., 2009)'
_computing_publication_material 'Olex2 1.5 (Dolomanov et al., 2009)'
_computing_structure_refinement 'SHELXL 2019/3 (Sheldrick, 2015)'
_computing_structure_solution 'SHELXT  (Sheldrick, 2015)'
_diffrn_ambient_temperature 113.15
_diffrn_measured_fraction_theta_full 0.995
_diffrn_measured_fraction_theta_max 0.994
_diffrn_measurement_details
;
List of Runs (angles in degrees, time in seconds):

  # Type    Start    End  Width  t~exp~   \w     \q     \k     \f   Frames
#--------------------------------------------------------------------------
  1  \w   -120.00  60.00   1.00    5.00    --  -30.00  45.00   0.00  180
  2  \w   -120.00  60.00   1.00    5.00    --  -30.00  45.00  90.00  180
  3  \w   -120.00  60.00   1.00    5.00    --  -30.00  45.00 180.00  180
;
_diffrn_measurement_device 'abstract diffractometer'
_diffrn_measurement_device_type 'dtrek-CrysAlisPro-abstract goniometer imported rigaku-d*trek images'
_diffrn_measurement_method '\w scans'
_diffrn_radiation_type MoK\a
_diffrn_radiation_wavelength 0.71073
_diffrn_reflns_av_R_equivalents 0.0439
_diffrn_reflns_av_unetI/netI 0.0551
_diffrn_reflns_Laue_measured_fraction_full 0.995
_diffrn_reflns_Laue_measured_fraction_max 0.994
_diffrn_reflns_limit_h_max 15
_diffrn_reflns_limit_h_min -15
_diffrn_reflns_limit_k_max 20
_diffrn_reflns_limit_k_min -20
_diffrn_reflns_limit_l_max 33
_diffrn_reflns_limit_l_min -33
_diffrn_reflns_number 45275
_diffrn_reflns_point_group_measured_fraction_full 0.995
_diffrn_reflns_point_group_measured_fraction_max 0.994
_diffrn_reflns_theta_full 25.242
_diffrn_reflns_theta_max 25.349
_diffrn_reflns_theta_min 1.876
_diffrn_source 'fine-focus sealed X-ray tube'
_exptl_absorpt_coefficient_mu 2.207
_exptl_absorpt_correction_T_max 1.00000
_exptl_absorpt_correction_T_min 0.58866
_exptl_absorpt_correction_type multi-scan
_exptl_absorpt_process_details
;
CrysAlisPro 1.171.39.46 (Rigaku Oxford Diffraction, 2018)
Empirical absorption correction using spherical harmonics,
 implemented in SCALE3 ABSPACK scaling algorithm.
;
_exptl_crystal_colour 'clear light blue'
_exptl_crystal_colour_lustre clear
_exptl_crystal_colour_modifier light
_exptl_crystal_colour_primary blue
_exptl_crystal_density_diffrn 1.823
_exptl_crystal_description block
_exptl_crystal_F_000 2874
_exptl_crystal_size_max 0.1
_exptl_crystal_size_mid 0.1
_exptl_crystal_size_min 0.1
_refine_diff_density_max 2.101
_refine_diff_density_min -1.617
_refine_diff_density_rms 0.212
_refine_ls_extinction_method none
_refine_ls_goodness_of_fit_ref 1.054
_refine_ls_hydrogen_treatment constr
_refine_ls_matrix_type full
_refine_ls_number_parameters 1530
_refine_ls_number_reflns 19739
_refine_ls_number_restraints 1841
_refine_ls_restrained_S_all 1.049
_refine_ls_R_factor_all 0.1011
_refine_ls_R_factor_gt 0.0860
_refine_ls_shift/su_max 0.007
_refine_ls_shift/su_mean 0.000
_refine_ls_structure_factor_coef Fsqd
_refine_ls_weighting_details 'w=1/[\s^2^(Fo^2^)+(0.0999P)^2^+104.2513P] where P=(Fo^2^+2Fc^2^)/3'
_refine_ls_weighting_scheme calc
_refine_ls_wR_factor_gt 0.2212
_refine_ls_wR_factor_ref 0.2318
_reflns_Friedel_coverage 0.000
_reflns_number_gt 16063
_reflns_number_total 19739
_reflns_threshold_expression 'I > 2\s(I)'
_cod_data_source_file d4ce01184h2.cif
_cod_data_source_block 3-Dy
_cod_database_code 7249760
_shelx_shelxl_version_number 2019/3
_shelx_space_group_comment
;
The symmetry employed for this shelxl refinement is uniquely defined
by the following loop, which should always be used as a source of
symmetry information in preference to the above space-group names.
They are only intended as comments.
;
_shelx_estimated_absorpt_t_max 0.809
_shelx_estimated_absorpt_t_min 0.809
_olex2_refinement_description
;
1. Fixed Uiso
 At 1.2 times of:
  All C(H) groups
 At 1.5 times of:
  All C(H,H,H) groups
2. Restrained distances
 H14A-H16C
 2.35 with sigma of 0.01
 H32A-H34C
 2.35 with sigma of 0.01
 C22-C21 = C21-C20 = C20-C19 = C19-C18 = C5-C4 = C4-C3 = C3-C2 = C2-C1
 1.33 with sigma of 0.01
 C9-C10 = C9-C8 = C6-C10 = C7-C6 = C26-C25 = C25-C24 = C24-C23 = C27-C23
 1.33 with sigma of 0.01
 C17-C12 = C16-C12 = C15-C13 = C14-C13 = C33-C29 = C34-C29 = C32-C30 = C31-C30
 1.54 with sigma of 0.01
 C66-C65 = C69-C68 = C74-C73 = C71-C70 = C79-C78 = C56-C55 = C54-C53 = C36-C35
 = C44-C43 = C41-C40 = C49-C48
 1.51 with sigma of 0.001
 F33-C70 = F31-C70 = F32-C70 = F19-C75 = F21-C75 = F20-C75 = F25-C65 = F27-C65
 = F26-C65 = F23-C79 = F30B-C69 = F30A-C69 = F29B-C69 = F29A-C69 = F28B-C69 =
 F18-C39 = F16-C39 = F17-C39 = F12-C44 = F10-C44 = F11-C44 = F7-C40 = F9-C40 =
 F8-C40 = F3-C49 = F2-C49 = F1-C49 = F4-C45 = F5-C45 = F6-C45 = F13-C35 = F15-
 C35 = F14-C35 = F22-C79 = F24-C79 = F53-C60 = F54-C60 = F52-C60 = F42-C50 =
 F41-C50 = F40-C50 = F38-C54 = F49-C64 = F51-C64 = F50-C64 = F43-C59 = F45-C59 =
  F44-C59 = F34-C74 = F35-C74 = F36-C74 = F48-C55 = F46-C55 = F47-C55
 1.35 with sigma of 0.001
 N7-C28 = N5-C11 = N3-C5 = N2-C27 = N2-C26
 1.36 with sigma of 0.01
 C43-C42 = C37-C36 = C48-C47 = C78-C77 = C67-C66 = C68-C67 = C72-C71 = C52-C51
 = C53-C52 = C57-C56 = C58-C57 = C62-C61
 1.39 with sigma of 0.01
 C69-F28A \\sim C69-F29A \\sim C69-F30A
 with sigma of 0.01
 C69-F28B \\sim C69-F29B \\sim C69-F30B
 with sigma of 0.01
 F29A-F29B \\sim F28A-F28B \\sim F30A-F30B
 with sigma of 0.02
3. Rigid bond restraints
 O13
 with sigma for 1-2 distances of 0.01 and sigma for 1-3 distances of 0.005
 C53
 with sigma for 1-2 distances of 0.01 and sigma for 1-3 distances of 0.005
 F17, C39
 with sigma for 1-2 distances of 0.01 and sigma for 1-3 distances of 0.005
 F40, C50
 with sigma for 1-2 distances of 0.01 and sigma for 1-3 distances of 0.005
 F48, C55
 with sigma for 1-2 distances of 0.01 and sigma for 1-3 distances of 0.005
 F10, C44
 with sigma for 1-2 distances of 0.01 and sigma for 1-3 distances of 0.005
 C51
 with sigma for 1-2 distances of 0.01 and sigma for 1-3 distances of 0.005
 O13, C56
 with sigma for 1-2 distances of 0.01 and sigma for 1-3 distances of 0.005
 F14, C35
 with sigma for 1-2 distances of 0.01 and sigma for 1-3 distances of 0.005
 F18, C39
 with sigma for 1-2 distances of 0.01 and sigma for 1-3 distances of 0.005
 F16, C39
 with sigma for 1-2 distances of 0.01 and sigma for 1-3 distances of 0.005
 C69
 with sigma for 1-2 distances of 0.005 and sigma for 1-3 distances of 0.005
 C44, F11
 with sigma for 1-2 distances of 0.005 and sigma for 1-3 distances of 0.005
 C58, C57
 with sigma for 1-2 distances of 0.01 and sigma for 1-3 distances of 0.005
 C53, C54
 with sigma for 1-2 distances of 0.01 and sigma for 1-3 distances of 0.005
 F37, C54
 with sigma for 1-2 distances of 0.01 and sigma for 1-3 distances of 0.005
 O14, C58
 with sigma for 1-2 distances of 0.01 and sigma for 1-3 distances of 0.005
 F24, C79
 with sigma for 1-2 distances of 0.01 and sigma for 1-3 distances of 0.02
4. Uiso/Uaniso restraints and constraints
O7 \\sim C38 \\sim Dy1: within 2A with sigma of 0.01 and sigma for terminal
atoms of 0.02 within 2A
O12 \\sim Dy3 \\sim C53: within 2A with sigma of 0.01 and sigma for terminal
atoms of 0.02 within 2A
C53 \\sim C52 \\sim O12: within 2A with sigma of 0.01 and sigma for terminal
atoms of 0.02 within 2A
C22 \\sim C3 \\sim C28 \\sim C71 \\sim C68 \\sim C67 \\sim C26 \\sim C66 \\sim
C5 \\sim C7 \\sim C1 \\sim C21 \\sim C11 \\sim C25 \\sim C18 \\sim C24 \\sim C8
\\sim C65 \\sim C27 \\sim C2 \\sim C12 \\sim C23 \\sim C62 \\sim C61 \\sim C76
\\sim C4 \\sim C29 \\sim C73 \\sim C6 \\sim C63 \\sim C78 \\sim C72 \\sim C10
\\sim C70 \\sim C47 \\sim C9 \\sim C48 \\sim C30 \\sim C77 \\sim C20 \\sim C45
\\sim C75 \\sim C46 \\sim C49 \\sim C64 \\sim C74 \\sim C69 \\sim C19 \\sim C13
\\sim C60 \\sim C31 \\sim C39 \\sim C79 \\sim C34 \\sim C40 \\sim C14 \\sim C33
\\sim C15 \\sim C43 \\sim C36 \\sim C16 \\sim C42 \\sim C32 \\sim C44 \\sim C17
\\sim C51 \\sim C41 \\sim C55 \\sim C50 \\sim C52 \\sim C38 \\sim C58 \\sim C53
\\sim C35 \\sim C37: within 3.8A with sigma of 0.01 and sigma for terminal
atoms of 0.02 within 3.8A
F27 \\sim F33 \\sim F25 \\sim F26 \\sim F49 \\sim F2 \\sim F54 \\sim F50 \\sim
F5 \\sim F6 \\sim F1 \\sim F35 \\sim F36 \\sim F34 \\sim F32 \\sim F3 \\sim F51
\\sim F23 \\sim F31 \\sim F20 \\sim F7 \\sim F53 \\sim F9 \\sim F52 \\sim F21
\\sim F8 \\sim F19 \\sim F12 \\sim F22 \\sim F24 \\sim F16 \\sim F15 \\sim F18
\\sim F17 \\sim F10 \\sim F11 \\sim F4 \\sim F13 \\sim F47 \\sim F46 \\sim F48
\\sim F41 \\sim F42 \\sim F40: within 3.8A with sigma of 0.01 and sigma for
terminal atoms of 0.02 within 3.8A
C37 \\sim C36 \\sim C38: within 2A with sigma of 0.01 and sigma for terminal
atoms of 0.02 within 2A
F27 \\sim F33 \\sim F25 \\sim F26 \\sim F49 \\sim F2 \\sim F54 \\sim F50 \\sim
F5 \\sim F6 \\sim F1 \\sim F35 \\sim F36 \\sim F34 \\sim F32 \\sim F3 \\sim F51
\\sim F23 \\sim F31 \\sim F20 \\sim F7 \\sim F53 \\sim F9 \\sim F52 \\sim F21
\\sim F8 \\sim F19 \\sim F12 \\sim F22 \\sim F24 \\sim F16 \\sim F15 \\sim F18
\\sim F17 \\sim F10 \\sim F11 \\sim F4 \\sim F13 \\sim F47 \\sim F46 \\sim F48
\\sim F41 \\sim F42 \\sim F40 \\sim F14 \\sim F44 \\sim F43 \\sim F45: within
3.8A with sigma of 0.01 and sigma for terminal atoms of 0.02 within 3.8A
C22 \\sim C3 \\sim C28 \\sim C71 \\sim C68 \\sim C67 \\sim C26 \\sim C66 \\sim
C5 \\sim C7 \\sim C1 \\sim C21 \\sim C11 \\sim C25 \\sim C18 \\sim C24 \\sim C8
\\sim C65 \\sim C27 \\sim C2 \\sim C12 \\sim C23 \\sim C62 \\sim C61 \\sim C76
\\sim C4 \\sim C29 \\sim C73 \\sim C6 \\sim C63 \\sim C78 \\sim C72 \\sim C10
\\sim C70 \\sim C47 \\sim C9 \\sim C48 \\sim C30 \\sim C77 \\sim C20 \\sim C45
\\sim C75 \\sim C46 \\sim C49 \\sim C64 \\sim C74 \\sim C69 \\sim C19 \\sim C13
\\sim C60 \\sim C31 \\sim C39 \\sim C79 \\sim C34 \\sim C40 \\sim C14 \\sim C33
\\sim C15 \\sim C43 \\sim C36 \\sim C16 \\sim C42 \\sim C32 \\sim C44 \\sim C17
\\sim C51 \\sim C41 \\sim C55 \\sim C50 \\sim C52 \\sim C38 \\sim C58 \\sim C53
\\sim C35 \\sim C37 \\sim C56 \\sim C57 \\sim C59 \\sim C54: within 3.8A with
sigma of 0.01 and sigma for terminal atoms of 0.02 within 3.8A
F27 \\sim F33 \\sim F25 \\sim F26 \\sim F49 \\sim F2 \\sim F54 \\sim F50 \\sim
F5 \\sim F6 \\sim F1 \\sim F35 \\sim F36 \\sim F34 \\sim F32 \\sim F3 \\sim F51
\\sim F23 \\sim F31 \\sim F20 \\sim F7 \\sim F53 \\sim F9 \\sim F52 \\sim F21
\\sim F8 \\sim F19 \\sim F12 \\sim F22 \\sim F24 \\sim F16 \\sim F15 \\sim F18
\\sim F17 \\sim F10 \\sim F11 \\sim F4 \\sim F13 \\sim F47 \\sim F46 \\sim F48
\\sim F41 \\sim F42 \\sim F40 \\sim F14 \\sim F44 \\sim F43 \\sim F45 \\sim F38
\\sim F39 \\sim F37: within 3.8A with sigma of 0.01 and sigma for terminal
atoms of 0.02 within 3.8A
F27 \\sim F33 \\sim F25 \\sim F26 \\sim F49 \\sim F2 \\sim F54 \\sim F50 \\sim
F5 \\sim F6 \\sim F1 \\sim F35 \\sim F36 \\sim F34 \\sim F32 \\sim F3 \\sim F51
\\sim F23 \\sim F31 \\sim F20 \\sim F7 \\sim F53 \\sim F9 \\sim F52 \\sim F21
\\sim F8 \\sim F19 \\sim F12 \\sim F22 \\sim F24 \\sim F16 \\sim F15 \\sim F18
\\sim F17 \\sim F10 \\sim F11 \\sim F4 \\sim F13 \\sim F47 \\sim F46 \\sim F48
\\sim F41 \\sim F42 \\sim F40 \\sim F14 \\sim F44 \\sim F43 \\sim F45 \\sim F38
\\sim F39 \\sim F37 \\sim F30A \\sim F29A \\sim F28A \\sim F29B \\sim F28B
\\sim F30B: within 3.8A with sigma of 0.01 and sigma for terminal atoms of 0.02
within 3.8A
Uanis(C58) \\sim Ueq: with sigma of 0.01 and sigma for terminal atoms of 0.02
Uanis(C55) \\sim Ueq: with sigma of 0.001 and sigma for terminal atoms of 0.002
Uanis(C59) \\sim Ueq: with sigma of 0.01 and sigma for terminal atoms of 0.02
Uanis(C54) \\sim Ueq: with sigma of 0.01 and sigma for terminal atoms of 0.02
5. Others
 Fixed Sof: F30A(0.5) F29A(0.5) F28A(0.5) F29B(0.5) F28B(0.5) F30B(0.5)
6.a Aromatic/amide H refined with riding coordinates:
 C22(H22), C3(H3), C67(H67), C5(H5), C7(H7), C1(H1), C25(H25), C18(H18),
 C24(H24), C27(H27), C2(H2), C62(H62), C72(H72), C10(H10), C47(H47), C9(H9),
 C77(H77), C20(H20), C19(H19), C42(H42), C52(H52), C37(H37), C57(H57)
6.b Idealised Me refined as rotating group:
 C31(H31A,H31B,H31C), C34(H34A,H34B,H34C), C14(H14A,H14B,H14C), C33(H33A,H33B,
 H33C), C15(H15A,H15B,H15C), C16(H16A,H16B,H16C), C32(H32A,H32B,H32C), C17(H17A,
 H17B,H17C)
;
_smtbx_masks_void_probe_radius 1.2
_smtbx_masks_void_truncation_radius 1.2
_olex2_submission_special_instructions 'No special instructions were received'
_oxdiff_exptl_absorpt_empirical_details
;
Empirical correction (ABSPACK) includes:
- Absorption correction using spherical harmonics
- Frame scaling
- Detector area scaling
;

loop_
_space_group_symop_operation_xyz
'x, y, z'
'-x, -y, -z'

loop_
_atom_site_label
_atom_site_type_symbol
_atom_site_fract_x
_atom_site_fract_y
_atom_site_fract_z
_atom_site_U_iso_or_equiv
_atom_site_adp_type
_atom_site_occupancy
_atom_site_site_symmetry_order
_atom_site_calc_flag
_atom_site_refinement_flags_posn
_atom_site_refinement_flags_adp
_atom_site_refinement_flags_occupancy
_atom_site_disorder_assembly
_atom_site_disorder_group
Dy2 Dy 0.28733(4) 0.72603(3) 0.48513(2) 0.02776(14) Uani 1 1 d . . . . .
Dy1 Dy 0.67874(5) 0.69960(4) 0.17775(2) 0.03489(16) Uani 1 1 d . . . . .
Dy3 Dy -0.02982(5) 0.79521(4) 0.81014(2) 0.04033(17) Uani 1 1 d . . . . .
O20 O 0.1617(6) 0.6935(5) 0.4161(3) 0.0331(17) Uani 1 1 d . . . . .
O17 O 0.2822(7) 0.6034(5) 0.5223(3) 0.0350(17) Uani 1 1 d . . . . .
F27 F 0.0957(6) 0.6989(6) 0.3165(2) 0.058(2) Uani 1 1 d D U . . .
F33 F 0.3265(7) 0.4642(5) 0.5416(3) 0.060(2) Uani 1 1 d D U . . .
F25 F -0.0663(6) 0.6950(6) 0.3391(3) 0.060(2) Uani 1 1 d D U . . .
O19 O 0.2059(7) 0.8322(5) 0.4881(3) 0.0348(17) Uani 1 1 d . . . . .
O18 O 0.1041(6) 0.6599(5) 0.5110(3) 0.0330(16) Uani 1 1 d . . . . .
F26 F -0.0081(7) 0.5911(4) 0.3522(3) 0.0562(19) Uani 1 1 d D U . . .
O15 O 0.4798(6) 0.7600(6) 0.5087(3) 0.0398(19) Uani 1 1 d . . . . .
O9 O -0.1885(7) 0.7613(5) 0.7528(3) 0.043(2) Uani 1 1 d . . . . .
O5 O 0.7505(7) 0.7603(6) 0.2565(3) 0.0407(19) Uani 1 1 d . . . . .
F49 F -0.2872(8) 0.7965(5) 0.6660(3) 0.071(2) Uani 1 1 d D U . . .
F2 F 0.7093(9) 1.0083(5) 0.1711(3) 0.080(3) Uani 1 1 d D U . . .
O11 O 0.1556(8) 0.7986(6) 0.8153(3) 0.050(2) Uani 1 1 d . . . . .
F54 F -0.1396(7) 0.5052(5) 0.6689(3) 0.067(2) Uani 1 1 d D U . . .
O16 O 0.3922(7) 0.8375(5) 0.4400(3) 0.046(2) Uani 1 1 d . . . . .
O4 O 0.6755(7) 0.8412(5) 0.1843(3) 0.0384(18) Uani 1 1 d . . . . .
O2 O 0.7896(7) 0.7670(6) 0.1184(3) 0.044(2) Uani 1 1 d . . . . .
O3 O 0.8508(7) 0.6766(6) 0.1885(3) 0.0409(19) Uani 1 1 d . . . . .
F50 F -0.4026(7) 0.7280(6) 0.7159(4) 0.081(3) Uani 1 1 d D U . . .
F5 F 0.9030(6) 0.8548(6) 0.3417(3) 0.069(2) Uani 1 1 d D U . . .
O8 O -0.0264(8) 0.9337(6) 0.8079(3) 0.045(2) Uani 1 1 d . . . . .
O10 O -0.0432(7) 0.6725(5) 0.7619(3) 0.0428(19) Uani 1 1 d . . . . .
F6 F 0.7464(8) 0.7480(5) 0.3517(3) 0.072(2) Uani 1 1 d D U . . .
F1 F 0.6730(9) 1.0316(5) 0.2429(3) 0.078(3) Uani 1 1 d D U . . .
F35 F -0.0371(7) 0.6550(6) 0.5937(3) 0.070(2) Uani 1 1 d D U . . .
F36 F -0.1174(6) 0.5202(4) 0.5669(3) 0.063(2) Uani 1 1 d D U . . .
F34 F -0.1138(6) 0.6199(6) 0.5198(3) 0.067(2) Uani 1 1 d D U . . .
O6 O 0.6327(10) 0.5763(6) 0.2177(4) 0.060(3) Uani 1 1 d . . . . .
O22 O -0.1556(8) 0.9925(6) 0.6586(3) 0.052(2) Uani 1 1 d . . . . .
O13 O 0.0629(9) 0.8734(6) 0.8828(3) 0.054(2) Uani 1 1 d . U . . .
O1 O 0.5331(8) 0.6859(6) 0.1195(3) 0.049(2) Uani 1 1 d . . . . .
N4 N 0.3120(7) 0.7742(6) 0.5749(3) 0.0299(19) Uani 1 1 d . . . . .
N2 N 0.0367(7) 0.8583(6) 0.7284(3) 0.033(2) Uani 1 1 d D . . . .
F32 F 0.3487(8) 0.5402(6) 0.6083(3) 0.088(3) Uani 1 1 d D U . . .
F3 F 0.5413(7) 0.9439(6) 0.1905(4) 0.093(3) Uani 1 1 d D U . . .
O14 O -0.1778(9) 0.7858(7) 0.8563(4) 0.062(3) Uani 1 1 d . U . . .
N3 N 0.3576(8) 0.6425(6) 0.4228(3) 0.034(2) Uani 1 1 d D . . . .
O7 O 0.6573(9) 0.5869(6) 0.1198(4) 0.055(2) Uani 1 1 d . U . . .
N1 N 0.4973(8) 0.6936(6) 0.2190(3) 0.034(2) Uani 1 1 d . . . . .
N7 N -0.0775(8) 0.9609(6) 0.7743(3) 0.035(2) Uani 1 1 d D . . . .
O21 O 0.2974(8) 0.8292(7) 0.1591(3) 0.055(2) Uani 1 1 d . . . . .
F51 F -0.3783(8) 0.6598(6) 0.6521(4) 0.089(3) Uani 1 1 d D U . . .
N6 N 0.3557(10) 0.7972(8) 0.1357(4) 0.048(3) Uani 1 1 d . . . . .
F23 F 0.6301(7) 0.9834(6) 0.3921(4) 0.092(3) Uani 1 1 d D U . . .
F31 F 0.1910(8) 0.4222(6) 0.5874(4) 0.096(3) Uani 1 1 d D U . . .
F20 F 0.7687(7) 0.8197(9) 0.4932(5) 0.113(4) Uani 1 1 d D U . . .
F7 F 1.0516(9) 0.6570(8) 0.2185(3) 0.090(3) Uani 1 1 d D U . . .
N8 N -0.1373(9) 0.9901(7) 0.7034(4) 0.041(2) Uani 1 1 d . . . . .
C22 C 0.2374(10) 0.8022(8) 0.5963(3) 0.0378(18) Uani 1 1 d D U . . .
H22 H 0.182633 0.813981 0.575708 0.045 Uiso 1 1 calc R U . . .
C3 C 0.4413(10) 0.5652(7) 0.3539(4) 0.0405(19) Uani 1 1 d D U . . .
H3 H 0.470843 0.538429 0.330054 0.049 Uiso 1 1 calc R U . . .
C28 C -0.0717(10) 0.9509(8) 0.7264(3) 0.0402(17) Uani 1 1 d D U . . .
F53 F 0.0355(7) 0.5891(6) 0.6886(4) 0.087(3) Uani 1 1 d D U . . .
N5 N 0.4694(9) 0.7305(7) 0.1172(3) 0.045(3) Uani 1 1 d D . . . .
C71 C 0.2174(8) 0.5527(7) 0.5488(4) 0.039(2) Uani 1 1 d D U . . .
C68 C 0.1294(10) 0.8416(7) 0.4612(4) 0.046(2) Uani 1 1 d D U . . .
F9 F 0.9368(14) 0.5362(7) 0.1777(5) 0.131(4) Uani 1 1 d D U . . .
O12 O -0.0307(11) 0.6915(8) 0.8649(4) 0.075(3) Uani 1 1 d . U . . .
C67 C 0.0693(11) 0.7944(7) 0.4190(4) 0.045(2) Uani 1 1 d D U . . .
H67 H 0.012565 0.810550 0.402669 0.054 Uiso 1 1 calc R U . . .
F52 F -0.0622(11) 0.5064(6) 0.7406(3) 0.095(3) Uani 1 1 d D U . . .
C26 C -0.0004(10) 0.9114(7) 0.7019(3) 0.0383(18) Uani 1 1 d D U . . .
C66 C 0.0911(9) 0.7241(6) 0.4003(3) 0.038(2) Uani 1 1 d D U . . .
C5 C 0.3631(10) 0.6657(7) 0.3768(3) 0.0377(17) Uani 1 1 d D U . . .
H5 H 0.336806 0.710239 0.368581 0.045 Uiso 1 1 calc R U . . .
C7 C 0.4886(9) 0.6630(8) 0.2635(4) 0.0383(17) Uani 1 1 d D U . . .
H7 H 0.545098 0.642506 0.275805 0.046 Uiso 1 1 calc R U . . .
C1 C 0.3975(10) 0.5800(8) 0.4329(4) 0.039(2) Uani 1 1 d D U . . .
H1 H 0.397923 0.563592 0.465006 0.047 Uiso 1 1 calc R U . . .
C21 C 0.2342(9) 0.8148(8) 0.6442(3) 0.0366(17) Uani 1 1 d D U . . .
C11 C 0.4134(11) 0.7488(9) 0.1531(4) 0.0454(19) Uani 1 1 d D U . . .
F21 F 0.6538(10) 0.7004(7) 0.5151(6) 0.132(4) Uani 1 1 d D U . . .
C25 C 0.0300(9) 0.9304(8) 0.6572(3) 0.0384(19) Uani 1 1 d D U . . .
H25 H -0.001230 0.964798 0.639251 0.046 Uiso 1 1 calc R U . . .
C18 C 0.3870(10) 0.7577(9) 0.6064(4) 0.043(2) Uani 1 1 d D U . . .
H18 H 0.440529 0.736144 0.594054 0.052 Uiso 1 1 calc R U . . .
C24 C 0.1046(9) 0.9005(7) 0.6380(4) 0.0400(18) Uani 1 1 d D U . . .
H24 H 0.127786 0.914937 0.606836 0.048 Uiso 1 1 calc R U . . .
C8 C 0.4099(10) 0.7178(8) 0.2016(4) 0.0427(18) Uani 1 1 d D U . . .
C65 C 0.0274(5) 0.6782(4) 0.3528(2) 0.041(2) Uani 1 1 d D U . . .
C27 C 0.1108(9) 0.8301(7) 0.7070(3) 0.0367(17) Uani 1 1 d D U . . .
H27 H 0.139962 0.793688 0.724129 0.044 Uiso 1 1 calc R U . . .
C2 C 0.4367(10) 0.5397(8) 0.3992(3) 0.0391(19) Uani 1 1 d D U . . .
H2 H 0.460860 0.494008 0.407288 0.047 Uiso 1 1 calc R U . . .
C12 C 0.3611(11) 0.8034(8) 0.0820(5) 0.052(2) Uani 1 1 d D U . . .
F8 F 1.0673(11) 0.6267(9) 0.1445(4) 0.120(4) Uani 1 1 d D U . . .
C23 C 0.1464(10) 0.8500(7) 0.6631(3) 0.0388(18) Uani 1 1 d D U . . .
C62 C -0.1898(10) 0.6444(8) 0.6992(5) 0.047(2) Uani 1 1 d D U . . .
H62 H -0.226981 0.609101 0.670458 0.056 Uiso 1 1 calc R U . . .
F19 F 0.6971(10) 0.8102(10) 0.5604(4) 0.124(4) Uani 1 1 d D U . . .
C61 C -0.1000(10) 0.6305(8) 0.7239(5) 0.043(2) Uani 1 1 d D U . . .
C76 C 0.5710(11) 0.8007(8) 0.4924(5) 0.048(2) Uani 1 1 d . U . . .
C4 C 0.4040(10) 0.6286(7) 0.3423(4) 0.0382(18) Uani 1 1 d D U . . .
C29 C -0.1317(10) 1.0249(7) 0.7858(4) 0.050(2) Uani 1 1 d D U . . .
C73 C 0.0636(7) 0.6041(8) 0.5399(4) 0.0368(19) Uani 1 1 d D U . . .
C6 C 0.4038(8) 0.6603(8) 0.2910(4) 0.0390(18) Uani 1 1 d D U . . .
C63 C -0.2269(11) 0.7096(8) 0.7160(5) 0.043(2) Uani 1 1 d . U . . .
F12 F 0.9618(13) 0.7700(10) 0.0246(4) 0.143(5) Uani 1 1 d D U . . .
C78 C 0.4961(10) 0.8730(7) 0.4339(4) 0.050(2) Uani 1 1 d D U . . .
C72 C 0.1097(9) 0.5471(8) 0.5596(4) 0.042(2) Uani 1 1 d D U . . .
H72 H 0.067868 0.505235 0.579979 0.051 Uiso 1 1 calc R U . . .
C10 C 0.3203(10) 0.6852(8) 0.2726(4) 0.0436(19) Uani 1 1 d D U . . .
H10 H 0.258457 0.681896 0.290886 0.052 Uiso 1 1 calc R U . . .
C70 C 0.2688(6) 0.4941(5) 0.5724(3) 0.047(2) Uani 1 1 d D U . . .
C47 C 0.7147(11) 0.8894(9) 0.2683(4) 0.049(2) Uani 1 1 d D U . . .
H47 H 0.713593 0.932801 0.291588 0.059 Uiso 1 1 calc R U . . .
F22 F 0.4699(10) 0.9960(7) 0.4038(5) 0.114(4) Uani 1 1 d D U . . .
C9 C 0.3239(9) 0.7146(8) 0.2283(4) 0.0425(19) Uani 1 1 d D U . . .
H9 H 0.265569 0.733219 0.215971 0.051 Uiso 1 1 calc R U . . .
F24 F 0.4752(12) 0.8982(8) 0.3514(4) 0.120(4) Uani 1 1 d D U . . .
C48 C 0.6832(11) 0.8915(7) 0.2199(4) 0.048(2) Uani 1 1 d D U . . .
C30 C -0.2003(10) 1.0229(7) 0.7395(5) 0.051(2) Uani 1 1 d D U . . .
C77 C 0.5872(10) 0.8578(9) 0.4564(5) 0.054(2) Uani 1 1 d D U . . .
H77 H 0.661828 0.886672 0.447157 0.064 Uiso 1 1 calc R U . . .
C20 C 0.3122(9) 0.7998(9) 0.6742(4) 0.045(2) Uani 1 1 d D U . . .
H20 H 0.313942 0.809338 0.708218 0.054 Uiso 1 1 calc R U . . .
C45 C 0.7881(6) 0.8268(5) 0.3344(4) 0.051(2) Uani 1 1 d D U . . .
C75 C 0.6690(8) 0.7847(6) 0.5129(4) 0.058(3) Uani 1 1 d D U . . .
C46 C 0.7477(11) 0.8231(9) 0.2820(5) 0.045(2) Uani 1 1 d . U . . .
C49 C 0.6520(6) 0.9676(5) 0.2074(3) 0.056(3) Uani 1 1 d D U . . .
C64 C -0.3222(8) 0.7220(4) 0.6879(3) 0.052(3) Uani 1 1 d D U . . .
C74 C -0.0512(6) 0.5990(4) 0.5546(2) 0.040(2) Uani 1 1 d D U . . .
C69 C 0.0983(8) 0.9177(6) 0.4767(3) 0.059(3) Uani 1 1 d D U . . .
C19 C 0.3879(10) 0.7708(9) 0.6545(4) 0.047(2) Uani 1 1 d D U . . .
H19 H 0.442852 0.759560 0.675201 0.056 Uiso 1 1 calc R U . . .
C13 C 0.4566(12) 0.7725(9) 0.0726(5) 0.061(3) Uani 1 1 d D U . . .
C60 C -0.0682(7) 0.5580(5) 0.7055(3) 0.050(2) Uani 1 1 d D U . . .
F16 F 0.6481(18) 0.3881(10) 0.0763(6) 0.168(5) Uani 1 1 d D U . . .
C31 C -0.3214(11) 0.9531(10) 0.7344(6) 0.069(3) Uani 1 1 d D U . . .
H31A H -0.340760 0.926737 0.701055 0.103 Uiso 1 1 calc R U . . .
H31B H -0.375983 0.979668 0.742582 0.103 Uiso 1 1 calc R U . . .
H31C H -0.324608 0.908327 0.756375 0.103 Uiso 1 1 calc R U . . .
C39 C 0.6453(13) 0.4684(9) 0.0758(6) 0.109(4) Uani 1 1 d D U . . .
F15 F 0.6324(17) 0.3757(7) 0.2438(6) 0.156(5) Uani 1 1 d D U . . .
C79 C 0.5187(7) 0.9373(5) 0.3960(4) 0.063(3) Uani 1 1 d D U . . .
F18 F 0.5611(16) 0.4599(12) 0.0411(6) 0.175(6) Uani 1 1 d D U . . .
C34 C -0.0315(13) 1.1135(8) 0.7974(6) 0.070(3) Uani 1 1 d D U . . .
H34A H 0.015821 1.111051 0.826226 0.105 Uiso 1 1 calc R U . . .
H34B H -0.061959 1.159056 0.803259 0.105 Uiso 1 1 calc R U . . .
H34C H 0.014941 1.126358 0.769967 0.105 Uiso 1 1 calc DR U . . .
C40 C 0.9891(8) 0.6227(6) 0.1759(3) 0.074(3) Uani 1 1 d D U . . .
C14 C 0.5712(13) 0.8481(11) 0.0689(6) 0.078(4) Uani 1 1 d D U . . .
H14A H 0.601765 0.877884 0.101036 0.117 Uiso 1 1 calc DR U . . .
H14B H 0.558843 0.889004 0.047271 0.117 Uiso 1 1 calc R U . . .
H14C H 0.625682 0.825194 0.056006 0.117 Uiso 1 1 calc R U . . .
F17 F 0.7300(17) 0.5032(13) 0.0473(6) 0.201(7) Uani 1 1 d D U . . .
C33 C -0.1967(14) 1.0009(11) 0.8302(5) 0.068(3) Uani 1 1 d D U . . .
H33A H -0.250481 0.940516 0.825092 0.101 Uiso 1 1 calc R U . . .
H33B H -0.238826 1.039068 0.835535 0.101 Uiso 1 1 calc R U . . .
H33C H -0.142698 1.007487 0.858463 0.101 Uiso 1 1 calc R U . . .
C15 C 0.4422(17) 0.7114(11) 0.0279(5) 0.075(3) Uani 1 1 d D U . . .
H15A H 0.512830 0.700819 0.025042 0.112 Uiso 1 1 calc R U . . .
H15B H 0.425267 0.737707 -0.000862 0.112 Uiso 1 1 calc R U . . .
H15C H 0.379163 0.656367 0.030651 0.112 Uiso 1 1 calc R U . . .
C43 C 0.8546(15) 0.7431(11) 0.0966(5) 0.080(3) Uani 1 1 d D U . . .
C36 C 0.658(2) 0.5123(11) 0.2104(5) 0.095(3) Uani 1 1 d D U . . .
F10 F 0.9470(18) 0.8836(8) 0.0652(6) 0.171(5) Uani 1 1 d D U . . .
C16 C 0.3832(18) 0.8978(9) 0.0716(7) 0.087(4) Uani 1 1 d D U . . .
H16A H 0.326313 0.916430 0.085818 0.130 Uiso 1 1 calc R U . . .
H16B H 0.377715 0.901869 0.036619 0.130 Uiso 1 1 calc R U . . .
H16C H 0.459822 0.935368 0.085814 0.130 Uiso 1 1 calc DR U . . .
C42 C 0.9276(16) 0.7021(13) 0.1121(6) 0.082(3) Uani 1 1 d D U . . .
H42 H 0.983128 0.695748 0.092612 0.098 Uiso 1 1 calc R U . . .
C32 C -0.2067(15) 1.1080(9) 0.7246(6) 0.066(3) Uani 1 1 d D U . . .
H32A H -0.129461 1.149891 0.721968 0.099 Uiso 1 1 calc DR U . . .
H32B H -0.242799 1.131173 0.748901 0.099 Uiso 1 1 calc R U . . .
H32C H -0.251962 1.097656 0.693233 0.099 Uiso 1 1 calc R U . . .
C44 C 0.9009(11) 0.7967(8) 0.0553(4) 0.091(3) Uani 1 1 d D U . . .
C17 C 0.2392(12) 0.7501(13) 0.0596(6) 0.086(4) Uani 1 1 d D U . . .
H17A H 0.224843 0.688175 0.060100 0.129 Uiso 1 1 calc R U . . .
H17B H 0.230649 0.763908 0.026084 0.129 Uiso 1 1 calc R U . . .
H17C H 0.184447 0.764302 0.078138 0.129 Uiso 1 1 calc R U . . .
C51 C 0.2065(17) 0.7728(15) 0.8464(8) 0.104(4) Uani 1 1 d D U . . .
F11 F 0.8195(14) 0.8072(13) 0.0252(5) 0.162(5) Uani 1 1 d D U . . .
C41 C 0.9149(14) 0.6705(11) 0.1583(6) 0.084(3) Uani 1 1 d D U . . .
F4 F 0.7617(9) 0.8825(6) 0.3638(3) 0.079(2) Uani 1 1 d D U . . .
F13 F 0.5731(12) 0.4583(8) 0.2834(4) 0.116(4) Uani 1 1 d D U . . .
F47 F 0.2108(13) 1.0136(9) 0.9449(5) 0.150(5) Uani 1 1 d D U . . .
F46 F 0.0902(14) 0.9739(11) 0.9918(5) 0.148(5) Uani 1 1 d D U . . .
F48 F 0.1795(15) 0.8938(11) 0.9809(6) 0.157(5) Uani 1 1 d D U . . .
C55 C 0.1294(12) 0.9392(9) 0.9554(5) 0.101(4) Uani 1 1 d D U . . .
F41 F 0.3676(10) 0.8129(11) 0.7990(5) 0.136(4) Uani 1 1 d D U . . .
F42 F 0.3813(11) 0.7497(10) 0.8649(6) 0.149(5) Uani 1 1 d D U . . .
C50 C 0.3218(11) 0.7904(10) 0.8410(5) 0.099(4) Uani 1 1 d D U . . .
F40 F 0.3933(14) 0.8652(11) 0.8653(7) 0.179(6) Uani 1 1 d D U . . .
C52 C 0.1665(15) 0.7040(14) 0.8756(8) 0.106(4) Uani 1 1 d D U . . .
H52 H 0.216587 0.677492 0.887805 0.127 Uiso 1 1 calc R U . . .
C38 C 0.648(2) 0.5119(14) 0.1218(8) 0.090(3) Uani 1 1 d . U . . .
C58 C -0.1741(17) 0.8243(14) 0.8971(7) 0.097(4) Uani 1 1 d D U . . .
C53 C 0.0536(16) 0.6741(14) 0.8869(7) 0.107(4) Uani 1 1 d D U . . .
C35 C 0.6539(11) 0.4608(7) 0.2537(5) 0.105(4) Uani 1 1 d D U . . .
C37 C 0.646(2) 0.4686(14) 0.1648(6) 0.100(4) Uani 1 1 d D U . . .
H37 H 0.636174 0.409062 0.162473 0.120 Uiso 1 1 calc R U . . .
C56 C 0.0278(12) 0.8939(14) 0.9189(6) 0.097(4) Uani 1 1 d D U . . .
C57 C -0.0838(14) 0.8802(14) 0.9291(7) 0.101(4) Uani 1 1 d D U . . .
H57 H -0.097959 0.908176 0.957204 0.121 Uiso 1 1 calc R U . . .
F14 F 0.7525(15) 0.5005(13) 0.2822(6) 0.186(6) Uani 1 1 d D U . . .
C59 C -0.2945(15) 0.7978(10) 0.9089(6) 0.102(4) Uani 1 1 d D U . . .
F44 F -0.2912(14) 0.8642(11) 0.9398(7) 0.170(6) Uani 1 1 d D U . . .
F43 F -0.3742(12) 0.8016(13) 0.8752(6) 0.167(6) Uani 1 1 d D U . . .
F45 F -0.3476(16) 0.7275(11) 0.9325(7) 0.186(6) Uani 1 1 d D U . . .
C54 C 0.008(2) 0.6107(14) 0.9242(6) 0.114(4) Uani 1 1 d D U . . .
F38 F 0.075(2) 0.6578(15) 0.9635(7) 0.225(7) Uani 1 1 d D U . . .
F39 F -0.027(3) 0.5455(14) 0.9122(7) 0.216(7) Uani 1 1 d . U . . .
F37 F -0.077(2) 0.6088(15) 0.9518(9) 0.214(7) Uani 1 1 d . U . . .
F30A F -0.0021(11) 0.9194(13) 0.4581(7) 0.085(5) Uani 0.5 1 d D U P . .
F29A F 0.121(2) 0.9469(14) 0.5239(4) 0.092(5) Uani 0.5 1 d D U P . .
F28A F 0.1896(13) 0.9884(9) 0.4686(7) 0.094(4) Uani 0.5 1 d D U P . .
F29B F 0.0436(16) 0.8960(12) 0.5168(5) 0.088(4) Uani 0.5 1 d D U P . .
F28B F 0.1801(15) 0.9831(10) 0.5045(7) 0.093(5) Uani 0.5 1 d D U P . .
F30B F 0.0566(18) 0.9572(12) 0.4434(5) 0.086(5) Uani 0.5 1 d D U P . .

loop_
_atom_site_aniso_label
_atom_site_aniso_U_11
_atom_site_aniso_U_22
_atom_site_aniso_U_33
_atom_site_aniso_U_23
_atom_site_aniso_U_13
_atom_site_aniso_U_12
Dy2 0.0241(3) 0.0336(3) 0.0303(3) 0.0032(2) 0.00486(19) 0.0158(2)
Dy1 0.0374(3) 0.0406(3) 0.0351(3) 0.0018(2) 0.0095(2) 0.0236(2)
Dy3 0.0456(3) 0.0479(3) 0.0368(3) 0.0076(2) 0.0081(2) 0.0271(3)
O20 0.036(4) 0.038(4) 0.033(4) 0.000(3) 0.005(3) 0.023(4)
O17 0.036(4) 0.043(4) 0.033(4) 0.008(3) 0.010(3) 0.021(4)
F27 0.056(5) 0.081(5) 0.037(4) 0.012(4) 0.009(3) 0.025(4)
F33 0.064(5) 0.072(5) 0.070(5) 0.023(4) 0.020(4) 0.050(4)
F25 0.050(4) 0.078(5) 0.064(5) -0.019(4) -0.019(4) 0.045(4)
O19 0.035(4) 0.034(4) 0.040(4) -0.001(3) 0.002(3) 0.020(3)
O18 0.025(4) 0.038(4) 0.039(4) 0.004(3) 0.003(3) 0.016(3)
F26 0.068(5) 0.044(4) 0.054(4) -0.004(3) -0.008(4) 0.020(4)
O15 0.020(4) 0.059(5) 0.041(4) 0.002(4) -0.001(3) 0.016(4)
O9 0.043(5) 0.039(5) 0.059(5) 0.011(4) 0.013(4) 0.025(4)
O5 0.033(4) 0.054(5) 0.044(5) 0.000(4) 0.006(4) 0.026(4)
F49 0.077(6) 0.049(4) 0.089(6) 0.014(4) -0.023(5) 0.030(4)
F2 0.127(7) 0.059(5) 0.079(6) 0.009(4) -0.010(5) 0.065(5)
O11 0.051(5) 0.069(6) 0.039(5) 0.005(4) -0.004(4) 0.035(5)
F54 0.063(5) 0.057(4) 0.087(5) -0.010(4) -0.004(4) 0.033(4)
O16 0.040(5) 0.041(5) 0.060(5) 0.008(4) 0.009(4) 0.018(4)
O4 0.037(4) 0.038(4) 0.045(5) 0.000(4) 0.003(4) 0.020(4)
O2 0.047(5) 0.054(5) 0.046(5) 0.017(4) 0.018(4) 0.031(4)
O3 0.037(5) 0.052(5) 0.043(4) 0.007(4) 0.013(4) 0.026(4)
F50 0.045(5) 0.077(6) 0.127(7) 0.011(5) 0.000(5) 0.031(4)
F5 0.076(6) 0.065(5) 0.071(5) 0.000(4) -0.026(4) 0.037(4)
O8 0.056(5) 0.055(5) 0.034(4) -0.002(4) 0.003(4) 0.032(5)
O10 0.049(5) 0.040(5) 0.051(5) 0.005(4) 0.004(4) 0.029(4)
F6 0.084(6) 0.091(6) 0.044(4) 0.012(4) 0.010(4) 0.036(5)
F1 0.104(7) 0.054(5) 0.086(6) -0.024(4) -0.032(5) 0.051(5)
F35 0.042(4) 0.078(5) 0.089(5) -0.016(4) 0.027(4) 0.020(4)
F36 0.039(4) 0.064(5) 0.082(5) 0.010(4) 0.022(4) 0.011(4)
F34 0.036(4) 0.085(6) 0.093(6) 0.016(5) 0.011(4) 0.037(4)
O6 0.088(8) 0.046(5) 0.064(6) 0.011(5) 0.043(6) 0.037(5)
O22 0.060(6) 0.071(6) 0.045(5) 0.016(4) 0.010(4) 0.044(5)
O13 0.064(6) 0.067(6) 0.044(5) 0.014(4) 0.011(4) 0.039(5)
O1 0.055(6) 0.071(6) 0.040(5) 0.000(4) 0.009(4) 0.044(5)
N4 0.019(4) 0.034(5) 0.039(5) -0.001(4) 0.000(4) 0.012(4)
N2 0.031(5) 0.036(5) 0.035(5) 0.005(4) 0.005(4) 0.016(4)
F32 0.118(7) 0.123(7) 0.065(5) 0.012(5) -0.006(5) 0.094(6)
F3 0.108(7) 0.068(5) 0.114(7) -0.034(5) -0.060(6) 0.064(5)
O14 0.059(6) 0.074(7) 0.059(6) 0.004(5) 0.021(5) 0.029(5)
N3 0.026(5) 0.042(5) 0.033(5) -0.008(4) 0.005(4) 0.015(4)
O7 0.066(6) 0.048(5) 0.062(5) -0.001(4) 0.011(4) 0.035(4)
N1 0.032(5) 0.036(5) 0.034(5) 0.000(4) 0.010(4) 0.012(4)
N7 0.042(5) 0.038(5) 0.040(5) 0.007(4) 0.005(4) 0.031(5)
O21 0.046(5) 0.077(7) 0.056(6) 0.008(5) 0.014(4) 0.039(5)
F51 0.073(6) 0.061(5) 0.125(7) -0.014(5) -0.048(5) 0.029(5)
N6 0.050(7) 0.070(8) 0.038(5) 0.011(5) 0.003(5) 0.037(6)
F23 0.078(6) 0.073(6) 0.125(7) 0.049(5) 0.040(5) 0.018(5)
F31 0.104(7) 0.106(7) 0.119(7) 0.074(6) 0.057(6) 0.072(6)
F20 0.038(5) 0.160(10) 0.151(9) 0.042(8) 0.020(5) 0.044(6)
F7 0.107(7) 0.119(8) 0.063(5) -0.011(5) -0.013(5) 0.072(6)
N8 0.042(6) 0.045(6) 0.051(6) 0.011(5) 0.009(5) 0.029(5)
C22 0.032(3) 0.047(3) 0.039(3) 0.001(3) 0.001(3) 0.022(3)
C3 0.035(3) 0.047(4) 0.044(4) -0.003(3) 0.006(3) 0.021(3)
C28 0.042(3) 0.045(3) 0.048(4) 0.006(3) 0.006(3) 0.032(3)
F53 0.064(5) 0.077(5) 0.127(7) -0.021(5) 0.014(5) 0.038(4)
N5 0.053(6) 0.066(7) 0.034(5) 0.002(5) 0.009(5) 0.044(6)
C71 0.034(4) 0.047(4) 0.042(4) 0.009(4) 0.006(4) 0.021(4)
C68 0.052(5) 0.045(5) 0.051(5) -0.001(4) -0.006(4) 0.032(4)
F9 0.182(10) 0.099(8) 0.116(8) 0.014(7) -0.010(8) 0.060(7)
O12 0.084(7) 0.088(7) 0.068(6) 0.028(5) 0.011(5) 0.045(6)
C67 0.051(5) 0.045(5) 0.049(5) -0.002(4) -0.006(4) 0.033(4)
F52 0.139(8) 0.071(6) 0.098(7) 0.008(5) -0.008(6) 0.071(6)
C26 0.037(3) 0.041(4) 0.045(4) 0.004(3) 0.005(3) 0.024(3)
C66 0.043(5) 0.039(4) 0.041(4) 0.003(4) -0.003(4) 0.028(4)
C5 0.034(3) 0.042(3) 0.044(3) 0.003(3) 0.007(3) 0.021(3)
C7 0.037(3) 0.044(3) 0.042(3) 0.001(3) 0.005(3) 0.025(3)
C1 0.033(4) 0.046(4) 0.045(4) 0.004(4) 0.006(3) 0.020(3)
C21 0.031(3) 0.048(4) 0.038(3) -0.001(3) 0.002(3) 0.024(3)
C11 0.046(4) 0.054(4) 0.046(4) 0.004(3) 0.004(3) 0.030(3)
F21 0.063(6) 0.133(9) 0.216(12) 0.033(9) -0.010(7) 0.055(6)
C25 0.037(4) 0.046(4) 0.039(4) 0.003(3) 0.004(3) 0.024(3)
C18 0.036(4) 0.057(4) 0.042(4) -0.003(4) 0.002(4) 0.025(3)
C24 0.036(3) 0.048(4) 0.040(3) 0.003(3) 0.004(3) 0.021(3)
C8 0.045(3) 0.045(4) 0.045(4) 0.001(3) 0.006(3) 0.025(3)
C65 0.045(5) 0.043(5) 0.043(5) 0.000(4) 0.002(4) 0.028(4)
C27 0.034(3) 0.044(3) 0.041(3) 0.004(3) 0.003(3) 0.025(3)
C2 0.033(4) 0.047(4) 0.044(4) 0.001(4) 0.003(3) 0.024(3)
C12 0.058(5) 0.063(5) 0.045(4) 0.008(4) 0.003(4) 0.031(4)
F8 0.157(10) 0.121(9) 0.087(7) 0.008(6) 0.024(7) 0.053(8)
C23 0.034(3) 0.047(3) 0.039(3) 0.000(3) 0.002(3) 0.021(3)
C62 0.046(5) 0.041(4) 0.061(5) 0.010(4) -0.002(4) 0.025(4)
F19 0.075(7) 0.181(11) 0.124(9) 0.023(8) -0.004(6) 0.058(7)
C61 0.039(4) 0.041(4) 0.056(4) 0.010(4) 0.003(4) 0.023(3)
C76 0.031(4) 0.045(4) 0.067(5) 0.012(4) 0.012(4) 0.012(4)
C4 0.034(3) 0.043(3) 0.042(3) 0.000(3) 0.006(3) 0.020(3)
C29 0.060(5) 0.050(4) 0.057(5) 0.001(4) 0.010(4) 0.038(4)
C73 0.031(4) 0.044(4) 0.042(4) 0.009(4) 0.006(3) 0.022(3)
C6 0.036(3) 0.043(3) 0.043(3) 0.000(3) 0.004(3) 0.021(3)
C63 0.042(4) 0.040(4) 0.054(4) 0.011(4) 0.004(4) 0.024(3)
F12 0.196(12) 0.198(11) 0.106(8) 0.073(8) 0.097(8) 0.134(10)
C78 0.038(4) 0.044(4) 0.068(5) 0.014(4) 0.017(4) 0.013(4)
C72 0.038(4) 0.047(4) 0.050(5) 0.016(4) 0.011(4) 0.022(4)
C10 0.039(3) 0.050(4) 0.045(3) 0.000(3) 0.006(3) 0.020(3)
C70 0.045(5) 0.052(5) 0.050(5) 0.019(4) 0.007(4) 0.023(4)
C47 0.047(4) 0.049(4) 0.054(4) -0.003(4) -0.004(4) 0.025(4)
F22 0.106(8) 0.097(7) 0.172(9) 0.077(7) 0.058(7) 0.060(6)
C9 0.036(4) 0.051(4) 0.048(4) 0.001(3) 0.003(3) 0.025(3)
F24 0.127(8) 0.104(7) 0.103(6) 0.058(5) 0.007(6) 0.005(6)
C48 0.045(4) 0.048(4) 0.054(4) -0.002(4) -0.004(4) 0.024(3)
C30 0.060(5) 0.055(5) 0.058(5) 0.007(4) 0.012(4) 0.043(4)
C77 0.034(4) 0.049(5) 0.075(5) 0.013(4) 0.014(4) 0.010(4)
C20 0.038(4) 0.058(4) 0.042(4) -0.003(3) 0.000(3) 0.022(3)
C45 0.051(5) 0.053(5) 0.057(5) 0.002(5) -0.002(5) 0.029(4)
C75 0.037(5) 0.054(5) 0.078(6) 0.013(5) 0.010(5) 0.011(4)
C46 0.041(4) 0.050(4) 0.052(4) -0.001(4) 0.002(4) 0.026(4)
C49 0.052(5) 0.052(5) 0.064(5) -0.002(5) -0.004(5) 0.022(4)
C64 0.046(5) 0.044(5) 0.067(5) 0.008(5) -0.002(5) 0.018(4)
C74 0.033(4) 0.044(5) 0.051(5) 0.005(4) 0.012(4) 0.021(4)
C69 0.065(6) 0.053(5) 0.061(5) -0.005(5) -0.010(5) 0.030(5)
C19 0.037(4) 0.063(4) 0.046(4) -0.001(4) -0.001(4) 0.027(4)
C13 0.065(5) 0.072(5) 0.049(5) 0.004(4) 0.004(4) 0.029(4)
C60 0.050(5) 0.043(5) 0.062(5) 0.007(4) 0.002(5) 0.023(4)
F16 0.245(14) 0.162(10) 0.131(10) -0.020(9) 0.011(10) 0.121(11)
C31 0.065(7) 0.074(7) 0.076(7) 0.004(6) 0.015(6) 0.034(6)
C39 0.132(7) 0.097(7) 0.099(7) -0.019(6) 0.021(6) 0.048(6)
F15 0.246(12) 0.103(8) 0.149(10) 0.045(7) 0.106(9) 0.080(9)
C79 0.045(5) 0.052(5) 0.089(6) 0.022(5) 0.022(5) 0.007(5)
F18 0.235(13) 0.179(12) 0.126(10) -0.060(9) -0.026(9) 0.113(11)
C34 0.081(7) 0.056(6) 0.079(7) -0.001(6) 0.002(6) 0.035(6)
C40 0.092(7) 0.086(6) 0.078(6) 0.011(6) 0.033(6) 0.070(6)
C14 0.079(8) 0.080(7) 0.071(7) 0.012(7) 0.010(7) 0.023(7)
F17 0.235(14) 0.197(13) 0.151(11) -0.040(10) 0.064(10) 0.057(12)
C33 0.074(6) 0.077(6) 0.071(6) 0.009(6) 0.018(6) 0.048(5)
C15 0.091(7) 0.080(7) 0.062(7) 0.007(6) 0.011(6) 0.041(6)
C43 0.101(7) 0.092(6) 0.081(6) 0.020(5) 0.042(5) 0.068(5)
C36 0.127(7) 0.084(6) 0.093(6) 0.002(5) 0.034(6) 0.058(6)
F10 0.244(14) 0.148(8) 0.137(10) 0.065(8) 0.087(10) 0.074(10)
C16 0.099(8) 0.086(7) 0.072(7) 0.008(7) 0.013(7) 0.029(7)
C42 0.100(7) 0.095(6) 0.082(6) 0.017(5) 0.039(5) 0.067(5)
C32 0.077(7) 0.066(6) 0.072(7) 0.013(6) 0.005(6) 0.046(5)
C44 0.111(7) 0.108(6) 0.080(6) 0.020(6) 0.044(5) 0.062(6)
C17 0.081(8) 0.104(8) 0.063(7) -0.003(7) 0.002(7) 0.025(7)
C51 0.079(7) 0.146(8) 0.091(7) 0.044(7) -0.009(6) 0.046(7)
F11 0.198(12) 0.227(12) 0.125(10) 0.087(9) 0.047(8) 0.138(10)
C41 0.105(6) 0.091(5) 0.083(5) 0.013(5) 0.032(5) 0.062(5)
F4 0.113(6) 0.087(6) 0.058(5) 0.002(4) 0.003(5) 0.062(5)
F13 0.179(10) 0.095(7) 0.113(8) 0.051(6) 0.076(7) 0.079(7)
F47 0.144(11) 0.156(11) 0.126(10) -0.031(9) 0.019(8) 0.033(9)
F46 0.141(11) 0.165(11) 0.140(10) 0.030(9) 0.002(9) 0.058(9)
F48 0.162(10) 0.173(10) 0.154(10) 0.005(8) -0.007(8) 0.088(8)
C55 0.101(4) 0.101(4) 0.101(4) 0.0085(11) 0.0099(11) 0.0373(18)
F41 0.078(7) 0.204(11) 0.168(10) 0.071(9) 0.025(7) 0.092(8)
F42 0.094(8) 0.183(11) 0.193(11) 0.099(9) 0.007(8) 0.069(8)
C50 0.079(7) 0.142(8) 0.089(7) 0.043(6) -0.001(6) 0.055(7)
F40 0.100(9) 0.182(11) 0.234(13) 0.028(10) 0.002(10) 0.028(9)
C52 0.089(7) 0.137(8) 0.096(7) 0.040(6) -0.006(6) 0.046(6)
C38 0.111(6) 0.085(6) 0.088(6) -0.003(5) 0.027(5) 0.050(5)
C58 0.095(6) 0.108(6) 0.090(5) 0.004(5) 0.019(5) 0.038(5)
C53 0.092(6) 0.133(7) 0.093(6) 0.034(6) -0.001(6) 0.038(6)
C35 0.142(8) 0.087(8) 0.104(8) 0.000(7) 0.041(7) 0.058(7)
C37 0.130(7) 0.086(6) 0.098(7) 0.000(6) 0.032(6) 0.054(6)
C56 0.096(6) 0.106(6) 0.090(6) 0.006(5) 0.020(5) 0.038(5)
C57 0.098(6) 0.109(6) 0.094(6) 0.007(5) 0.017(5) 0.037(5)
F14 0.215(11) 0.162(10) 0.159(10) 0.030(9) 0.003(9) 0.047(9)
C59 0.095(6) 0.114(6) 0.094(6) 0.010(5) 0.020(5) 0.034(5)
F44 0.103(9) 0.197(13) 0.215(13) 0.015(12) 0.022(9) 0.061(10)
F43 0.095(9) 0.241(14) 0.169(12) 0.007(11) 0.048(9) 0.063(9)
F45 0.140(11) 0.185(13) 0.224(14) 0.007(12) 0.033(11) 0.048(10)
C54 0.107(7) 0.126(8) 0.100(7) 0.037(6) -0.012(6) 0.033(6)
F38 0.266(14) 0.209(13) 0.167(11) 0.012(11) 0.025(12) 0.050(12)
F39 0.330(17) 0.154(13) 0.143(12) 0.015(10) 0.082(13) 0.057(13)
F37 0.258(15) 0.193(14) 0.207(14) -0.003(12) 0.080(12) 0.094(13)
F30A 0.134(10) 0.080(8) 0.077(7) -0.027(6) -0.034(7) 0.092(8)
F29A 0.141(11) 0.085(9) 0.073(7) -0.030(6) -0.031(7) 0.083(8)
F28A 0.139(10) 0.086(8) 0.082(7) -0.028(7) -0.037(8) 0.084(8)
F29B 0.135(10) 0.087(8) 0.075(7) -0.030(6) -0.035(7) 0.091(8)
F28B 0.136(10) 0.087(8) 0.081(7) -0.034(7) -0.034(8) 0.084(8)
F30B 0.133(10) 0.084(8) 0.076(7) -0.027(6) -0.035(7) 0.092(8)

loop_
_atom_type_symbol
_atom_type_description
_atom_type_scat_dispersion_real
_atom_type_scat_dispersion_imag
_atom_type_scat_source
C C 0.0033 0.0016 'International Tables Vol C Tables 4.2.6.8 and 6.1.1.4'
H H 0.0000 0.0000 'International Tables Vol C Tables 4.2.6.8 and 6.1.1.4'
Dy Dy -0.1892 4.4098 'International Tables Vol C Tables 4.2.6.8 and 6.1.1.4'
F F 0.0171 0.0103 'International Tables Vol C Tables 4.2.6.8 and 6.1.1.4'
N N 0.0061 0.0033 'International Tables Vol C Tables 4.2.6.8 and 6.1.1.4'
O O 0.0106 0.0060 'International Tables Vol C Tables 4.2.6.8 and 6.1.1.4'

loop_
_geom_angle_atom_site_label_1
_geom_angle_atom_site_label_2
_geom_angle_atom_site_label_3
_geom_angle
_geom_angle_site_symmetry_1
_geom_angle_site_symmetry_3
_geom_angle_publ_flag
O20 Dy2 O17 112.6(3) . . ?
O20 Dy2 O19 75.0(3) . . ?
O20 Dy2 O18 74.3(3) . . ?
O20 Dy2 O15 140.5(3) . . ?
O20 Dy2 O16 81.1(3) . . ?
O20 Dy2 N4 143.5(3) . . ?
O20 Dy2 N3 72.6(3) . . ?
O17 Dy2 O19 140.4(3) . . ?
O17 Dy2 O18 72.0(3) . . ?
O17 Dy2 O15 78.5(3) . . ?
O17 Dy2 O16 145.7(3) . . ?
O17 Dy2 N4 76.2(3) . . ?
O17 Dy2 N3 76.1(3) . . ?
O19 Dy2 O18 73.3(3) . . ?
O19 Dy2 N4 77.1(3) . . ?
O19 Dy2 N3 139.3(3) . . ?
O18 Dy2 N4 75.4(3) . . ?
O18 Dy2 N3 119.5(3) . . ?
O15 Dy2 O19 121.5(3) . . ?
O15 Dy2 O18 142.2(3) . . ?
O15 Dy2 O16 72.3(3) . . ?
O15 Dy2 N4 75.0(3) . . ?
O15 Dy2 N3 73.9(3) . . ?
O16 Dy2 O19 72.4(3) . . ?
O16 Dy2 O18 141.8(3) . . ?
O16 Dy2 N4 112.1(3) . . ?
O16 Dy2 N3 78.8(3) . . ?
N4 Dy2 N3 141.7(3) . . ?
O5 Dy1 O4 72.4(3) . . ?
O5 Dy1 O3 76.9(3) . . ?
O5 Dy1 N1 76.3(3) . . ?
O4 Dy1 N1 71.7(3) . . ?
O2 Dy1 O5 114.8(3) . . ?
O2 Dy1 O4 76.6(3) . . ?
O2 Dy1 O3 72.8(3) . . ?
O2 Dy1 O1 82.0(3) . . ?
O2 Dy1 O7 75.8(3) . . ?
O2 Dy1 N1 141.1(3) . . ?
O3 Dy1 O4 121.3(3) . . ?
O3 Dy1 N1 144.1(3) . . ?
O6 Dy1 O5 79.9(3) . . ?
O6 Dy1 O4 141.5(3) . . ?
O6 Dy1 O2 140.7(3) . . ?
O6 Dy1 O3 75.9(3) . . ?
O6 Dy1 O1 109.8(4) . . ?
O6 Dy1 O7 73.7(3) . . ?
O6 Dy1 N1 76.2(3) . . ?
O1 Dy1 O5 141.2(3) . . ?
O1 Dy1 O4 78.8(3) . . ?
O1 Dy1 O3 141.5(3) . . ?
O1 Dy1 O7 70.1(3) . . ?
O1 Dy1 N1 70.3(3) . . ?
O7 Dy1 O5 145.7(3) . . ?
O7 Dy1 O4 140.7(3) . . ?
O7 Dy1 O3 75.6(3) . . ?
O7 Dy1 N1 117.0(3) . . ?
O9 Dy3 N2 70.1(3) . . ?
O9 Dy3 O12 118.0(4) . . ?
O11 Dy3 O9 139.7(3) . . ?
O11 Dy3 O10 76.1(3) . . ?
O11 Dy3 O13 72.6(3) . . ?
O11 Dy3 N2 79.2(3) . . ?
O11 Dy3 O12 75.8(4) . . ?
O8 Dy3 O9 83.5(3) . . ?
O8 Dy3 O11 109.4(3) . . ?
O8 Dy3 O10 143.5(3) . . ?
O8 Dy3 O13 71.9(3) . . ?
O8 Dy3 N2 68.9(3) . . ?
O8 Dy3 O14 80.3(4) . . ?
O8 Dy3 O12 141.5(4) . . ?
O10 Dy3 O9 72.2(3) . . ?
O10 Dy3 O13 140.1(3) . . ?
O10 Dy3 N2 77.3(3) . . ?
O10 Dy3 O12 75.0(4) . . ?
O13 Dy3 O9 145.8(3) . . ?
O13 Dy3 N2 119.4(3) . . ?
O13 Dy3 O12 73.8(4) . . ?
O14 Dy3 O9 76.2(3) . . ?
O14 Dy3 O11 142.3(3) . . ?
O14 Dy3 O10 118.1(4) . . ?
O14 Dy3 O13 76.6(4) . . ?
O14 Dy3 N2 136.1(3) . . ?
O14 Dy3 O12 75.2(4) . . ?
O12 Dy3 N2 146.2(3) . . ?
C66 O20 Dy2 133.4(6) . . ?
C71 O17 Dy2 136.1(6) . . ?
C68 O19 Dy2 131.1(6) . . ?
C73 O18 Dy2 133.7(6) . . ?
C76 O15 Dy2 136.0(8) . . ?
C63 O9 Dy3 134.6(7) . . ?
C46 O5 Dy1 134.7(8) . . ?
C51 O11 Dy3 129.6(12) . . ?
C78 O16 Dy2 134.5(7) . . ?
C48 O4 Dy1 131.5(7) . . ?
C43 O2 Dy1 128.0(8) . . ?
C41 O3 Dy1 129.6(8) . . ?
N7 O8 Dy3 125.6(7) . . ?
C61 O10 Dy3 137.2(7) . . ?
C36 O6 Dy1 129.5(9) . . ?
C56 O13 Dy3 132.3(9) . . ?
N5 O1 Dy1 128.0(7) . . ?
C22 N4 Dy2 122.5(6) . . ?
C22 N4 C18 114.1(9) . . ?
C18 N4 Dy2 122.1(7) . . ?
C26 N2 Dy3 128.7(6) . . ?
C27 N2 Dy3 116.8(6) . . ?
C27 N2 C26 114.3(8) . . ?
C58 O14 Dy3 128.8(12) . . ?
C5 N3 Dy2 118.9(6) . . ?
C1 N3 Dy2 124.8(6) . . ?
C1 N3 C5 116.2(9) . . ?
C38 O7 Dy1 134.0(12) . . ?
C7 N1 Dy1 115.7(7) . . ?
C7 N1 C8 116.2(9) . . ?
C8 N1 Dy1 128.2(7) . . ?
O8 N7 C28 126.9(9) . . ?
O8 N7 C29 121.4(8) . . ?
C28 N7 C29 110.6(8) . . ?
O21 N6 C11 126.4(10) . . ?
O21 N6 C12 121.7(10) . . ?
C11 N6 C12 111.8(10) . . ?
O22 N8 C28 127.2(9) . . ?
O22 N8 C30 121.7(9) . . ?
C28 N8 C30 110.7(9) . . ?
N4 C22 H22 117.2 . . ?
C21 C22 N4 125.5(10) . . ?
C21 C22 H22 117.2 . . ?
C2 C3 H3 119.9 . . ?
C4 C3 H3 119.9 . . ?
C4 C3 C2 120.1(10) . . ?
N7 C28 N8 108.4(9) . . ?
N7 C28 C26 126.7(9) . . ?
N8 C28 C26 124.8(9) . . ?
O1 N5 C11 126.6(10) . . ?
O1 N5 C13 120.4(9) . . ?
C11 N5 C13 113.0(10) . . ?
O17 C71 C72 128.1(8) . . ?
O17 C71 C70 113.5(7) . . ?
C72 C71 C70 118.4(9) . . ?
O19 C68 C67 130.6(8) . . ?
O19 C68 C69 114.6(8) . . ?
C67 C68 C69 114.7(8) . . ?
C53 O12 Dy3 131.4(11) . . ?
C68 C67 H67 119.8 . . ?
C66 C67 C68 120.5(8) . . ?
C66 C67 H67 119.8 . . ?
N2 C26 C28 115.8(8) . . ?
C25 C26 N2 122.8(9) . . ?
C25 C26 C28 121.3(8) . . ?
O20 C66 C67 129.2(8) . . ?
O20 C66 C65 112.6(7) . . ?
C67 C66 C65 118.1(7) . . ?
N3 C5 H5 118.4 . . ?
C4 C5 N3 123.2(10) . . ?
C4 C5 H5 118.4 . . ?
N1 C7 H7 118.3 . . ?
C6 C7 N1 123.4(10) . . ?
C6 C7 H7 118.3 . . ?
N3 C1 H1 118.7 . . ?
C2 C1 N3 122.7(11) . . ?
C2 C1 H1 118.7 . . ?
C22 C21 C23 119.5(8) . . ?
C22 C21 C20 118.4(10) . . ?
C20 C21 C23 122.1(8) . . ?
N6 C11 C8 125.9(9) . . ?
N5 C11 N6 107.8(10) . . ?
N5 C11 C8 126.2(10) . . ?
C26 C25 H25 120.1 . . ?
C24 C25 C26 119.8(10) . . ?
C24 C25 H25 120.1 . . ?
N4 C18 H18 118.9 . . ?
C19 C18 N4 122.2(10) . . ?
C19 C18 H18 118.9 . . ?
C25 C24 H24 120.1 . . ?
C25 C24 C23 119.8(10) . . ?
C23 C24 H24 120.1 . . ?
N1 C8 C11 118.4(9) . . ?
C9 C8 N1 121.2(11) . . ?
C9 C8 C11 120.4(10) . . ?
F27 C65 C66 110.9(7) . . ?
F25 C65 F27 106.6(7) . . ?
F25 C65 F26 105.8(7) . . ?
F25 C65 C66 115.2(6) . . ?
F26 C65 F27 104.8(7) . . ?
F26 C65 C66 112.8(6) . . ?
N2 C27 H27 117.6 . . ?
C23 C27 N2 124.7(9) . . ?
C23 C27 H27 117.6 . . ?
C3 C2 H2 120.4 . . ?
C1 C2 C3 119.2(10) . . ?
C1 C2 H2 120.4 . . ?
N6 C12 C13 102.1(10) . . ?
N6 C12 C16 108.1(12) . . ?
N6 C12 C17 104.9(11) . . ?
C13 C12 C16 115.3(13) . . ?
C13 C12 C17 119.6(13) . . ?
C17 C12 C16 105.8(14) . . ?
C24 C23 C21 122.9(8) . . ?
C24 C23 C27 118.5(10) . . ?
C27 C23 C21 118.6(8) . . ?
C61 C62 H62 119.4 . . ?
C61 C62 C63 121.2(12) . . ?
C63 C62 H62 119.4 . . ?
O10 C61 C62 126.0(11) . . ?
O10 C61 C60 115.4(8) . . ?
C62 C61 C60 118.6(11) . . ?
O15 C76 C77 126.6(12) . . ?
O15 C76 C75 115.3(11) . . ?
C77 C76 C75 118.1(10) . . ?
C3 C4 C6 123.5(8) . . ?
C5 C4 C3 118.6(10) . . ?
C5 C4 C6 117.9(8) . . ?
N7 C29 C34 105.6(10) . . ?
N7 C29 C33 109.7(10) . . ?
C30 C29 N7 103.2(9) . . ?
C30 C29 C34 111.4(11) . . ?
C30 C29 C33 116.9(11) . . ?
C33 C29 C34 109.4(12) . . ?
O18 C73 C72 128.9(8) . . ?
O18 C73 C74 113.9(8) . . ?
C72 C73 C74 117.2(8) . . ?
C7 C6 C4 119.8(9) . . ?
C10 C6 C7 118.3(10) . . ?
C10 C6 C4 121.9(9) . . ?
O9 C63 C62 127.9(11) . . ?
O9 C63 C64 113.3(10) . . ?
C62 C63 C64 118.8(11) . . ?
O16 C78 C77 127.8(10) . . ?
O16 C78 C79 113.4(8) . . ?
C77 C78 C79 118.8(10) . . ?
C71 C72 C73 118.9(9) . . ?
C71 C72 H72 120.5 . . ?
C73 C72 H72 120.5 . . ?
C6 C10 H10 119.7 . . ?
C9 C10 C6 120.6(11) . . ?
C9 C10 H10 119.7 . . ?
F33 C70 F31 104.7(7) . . ?
F33 C70 C71 111.8(7) . . ?
F32 C70 F33 104.3(7) . . ?
F32 C70 F31 112.1(9) . . ?
F32 C70 C71 109.5(7) . . ?
F31 C70 C71 113.9(7) . . ?
C48 C47 H47 120.6 . . ?
C46 C47 H47 120.6 . . ?
C46 C47 C48 118.8(11) . . ?
C8 C9 H9 119.9 . . ?
C10 C9 C8 120.2(11) . . ?
C10 C9 H9 119.9 . . ?
O4 C48 C47 131.3(9) . . ?
O4 C48 C49 113.0(8) . . ?
C47 C48 C49 115.8(9) . . ?
N8 C30 C31 104.4(11) . . ?
N8 C30 C32 109.4(11) . . ?
C29 C30 N8 100.8(9) . . ?
C29 C30 C31 114.0(11) . . ?
C29 C30 C32 118.1(11) . . ?
C32 C30 C31 108.9(12) . . ?
C76 C77 H77 119.5 . . ?
C78 C77 C76 121.0(11) . . ?
C78 C77 H77 119.5 . . ?
C21 C20 H20 120.8 . . ?
C21 C20 C19 118.3(10) . . ?
C19 C20 H20 120.8 . . ?
F5 C45 F6 106.8(8) . . ?
F5 C45 C46 111.9(8) . . ?
F6 C45 C46 111.6(8) . . ?
F4 C45 F5 103.8(8) . . ?
F4 C45 F6 107.7(8) . . ?
F4 C45 C46 114.5(8) . . ?
F20 C75 F19 103.8(11) . . ?
F20 C75 C76 118.3(10) . . ?
F21 C75 F20 104.5(11) . . ?
F21 C75 F19 98.1(12) . . ?
F21 C75 C76 115.4(10) . . ?
F19 C75 C76 114.2(10) . . ?
O5 C46 C47 128.5(12) . . ?
O5 C46 C45 114.7(10) . . ?
C47 C46 C45 116.7(10) . . ?
F2 C49 F1 104.1(8) . . ?
F2 C49 F3 103.7(9) . . ?
F2 C49 C48 111.8(7) . . ?
F1 C49 C48 116.8(8) . . ?
F3 C49 F1 106.5(7) . . ?
F3 C49 C48 112.8(8) . . ?
F49 C64 C63 112.0(8) . . ?
F50 C64 F49 105.0(9) . . ?
F50 C64 F51 106.0(9) . . ?
F50 C64 C63 112.6(8) . . ?
F51 C64 F49 104.7(8) . . ?
F51 C64 C63 115.6(8) . . ?
F35 C74 C73 110.1(7) . . ?
F36 C74 F35 106.2(7) . . ?
F36 C74 F34 106.3(7) . . ?
F36 C74 C73 114.1(7) . . ?
F34 C74 F35 106.8(8) . . ?
F34 C74 C73 112.9(7) . . ?
F30A C69 C68 118.3(11) . . ?
F30A C69 F28A 113.3(13) . . ?
F30A C69 F29B 84.0(13) . . ?
F29A C69 C68 117.4(11) . . ?
F29A C69 F30A 111.5(13) . . ?
F29A C69 F28A 87.0(13) . . ?
F29A C69 F29B 44.8(8) . . ?
F29A C69 F30B 122.5(13) . . ?
F28A C69 C68 104.7(11) . . ?
F29B C69 C68 105.7(11) . . ?
F29B C69 F28A 131.0(13) . . ?
F28B C69 C68 116.0(10) . . ?
F28B C69 F30A 125.3(12) . . ?
F28B C69 F29A 43.0(14) . . ?
F28B C69 F28A 44.2(8) . . ?
F28B C69 F29B 87.7(12) . . ?
F28B C69 F30B 104.8(13) . . ?
F30B C69 C68 119.9(11) . . ?
F30B C69 F30A 39.6(8) . . ?
F30B C69 F28A 75.6(14) . . ?
F30B C69 F29B 118.5(13) . . ?
C18 C19 C20 121.5(11) . . ?
C18 C19 H19 119.3 . . ?
C20 C19 H19 119.3 . . ?
N5 C13 C12 102.7(10) . . ?
N5 C13 C14 107.3(12) . . ?
N5 C13 C15 110.8(12) . . ?
C12 C13 C14 112.6(12) . . ?
C12 C13 C15 118.6(12) . . ?
C15 C13 C14 104.5(13) . . ?
F54 C60 C61 115.2(8) . . ?
F53 C60 F54 105.7(8) . . ?
F53 C60 C61 110.2(8) . . ?
F52 C60 F54 106.1(8) . . ?
F52 C60 F53 107.3(10) . . ?
F52 C60 C61 111.8(8) . . ?
C30 C31 H31A 109.5 . . ?
C30 C31 H31B 109.5 . . ?
C30 C31 H31C 109.5 . . ?
H31A C31 H31B 109.5 . . ?
H31A C31 H31C 109.5 . . ?
H31B C31 H31C 109.5 . . ?
F16 C39 F18 104.4(15) . . ?
F16 C39 C38 116.2(15) . . ?
F18 C39 C38 119.4(15) . . ?
F17 C39 F16 99.1(17) . . ?
F17 C39 F18 94.3(16) . . ?
F17 C39 C38 119.6(16) . . ?
F23 C79 C78 114.9(9) . . ?
F22 C79 F23 106.1(9) . . ?
F22 C79 C78 112.3(9) . . ?
F24 C79 F23 105.4(10) . . ?
F24 C79 C78 111.9(9) . . ?
F24 C79 F22 105.5(11) . . ?
C29 C34 H34A 109.5 . . ?
C29 C34 H34B 109.5 . . ?
C29 C34 H34C 109.5 . . ?
H34A C34 H34B 109.5 . . ?
H34A C34 H34C 109.5 . . ?
H34B C34 H34C 109.5 . . ?
F7 C40 F9 108.8(11) . . ?
F7 C40 F8 104.4(9) . . ?
F7 C40 C41 114.1(11) . . ?
F9 C40 F8 101.7(11) . . ?
F9 C40 C41 116.5(12) . . ?
F8 C40 C41 110.1(11) . . ?
C13 C14 H14A 109.5 . . ?
C13 C14 H14B 109.5 . . ?
C13 C14 H14C 109.5 . . ?
H14A C14 H14B 109.5 . . ?
H14A C14 H14C 109.5 . . ?
H14B C14 H14C 109.5 . . ?
C29 C33 H33A 109.5 . . ?
C29 C33 H33B 109.5 . . ?
C29 C33 H33C 109.5 . . ?
H33A C33 H33B 109.5 . . ?
H33A C33 H33C 109.5 . . ?
H33B C33 H33C 109.5 . . ?
C13 C15 H15A 109.5 . . ?
C13 C15 H15B 109.5 . . ?
C13 C15 H15C 109.5 . . ?
H15A C15 H15B 109.5 . . ?
H15A C15 H15C 109.5 . . ?
H15B C15 H15C 109.5 . . ?
O2 C43 C42 130.7(13) . . ?
O2 C43 C44 113.6(10) . . ?
C42 C43 C44 110.2(12) . . ?
O6 C36 C35 114.2(12) . . ?
O6 C36 C37 123.8(16) . . ?
C37 C36 C35 117.1(15) . . ?
C12 C16 H16A 109.5 . . ?
C12 C16 H16B 109.5 . . ?
C12 C16 H16C 109.5 . . ?
H16A C16 H16B 109.5 . . ?
H16A C16 H16C 109.5 . . ?
H16B C16 H16C 109.5 . . ?
C43 C42 H42 121.6 . . ?
C43 C42 C41 116.8(13) . . ?
C41 C42 H42 121.6 . . ?
C30 C32 H32A 109.5 . . ?
C30 C32 H32B 109.5 . . ?
C30 C32 H32C 109.5 . . ?
H32A C32 H32B 109.5 . . ?
H32A C32 H32C 109.5 . . ?
H32B C32 H32C 109.5 . . ?
F12 C44 C43 119.1(11) . . ?
F12 C44 F10 110.9(14) . . ?
F12 C44 F11 102.8(12) . . ?
F10 C44 C43 116.9(12) . . ?
F10 C44 F11 88.5(14) . . ?
F11 C44 C43 113.6(11) . . ?
C12 C17 H17A 109.5 . . ?
C12 C17 H17B 109.5 . . ?
C12 C17 H17C 109.5 . . ?
H17A C17 H17B 109.5 . . ?
H17A C17 H17C 109.5 . . ?
H17B C17 H17C 109.5 . . ?
O11 C51 C50 115.6(15) . . ?
O11 C51 C52 130.9(19) . . ?
C50 C51 C52 109.0(16) . . ?
O3 C41 C40 112.1(12) . . ?
O3 C41 C42 129.3(10) . . ?
C42 C41 C40 118.6(12) . . ?
F47 C55 F48 108.9(15) . . ?
F47 C55 C56 118.9(14) . . ?
F46 C55 F47 97.2(13) . . ?
F46 C55 F48 99.7(14) . . ?
F46 C55 C56 106.1(14) . . ?
F48 C55 C56 121.1(15) . . ?
F41 C50 C51 122.5(12) . . ?
F41 C50 F42 108.4(13) . . ?
F41 C50 F40 92.4(15) . . ?
F42 C50 C51 122.2(13) . . ?
F42 C50 F40 87.7(13) . . ?
F40 C50 C51 113.7(16) . . ?
C51 C52 H52 119.8 . . ?
C53 C52 C51 120.3(18) . . ?
C53 C52 H52 119.8 . . ?
O7 C38 C39 113.7(18) . . ?
O7 C38 C37 125.8(18) . . ?
C37 C38 C39 120.4(17) . . ?
O14 C58 C57 133(2) . . ?
O14 C58 C59 106.0(15) . . ?
C57 C58 C59 121.3(17) . . ?
O12 C53 C52 126.1(15) . . ?
O12 C53 C54 109.8(16) . . ?
C52 C53 C54 124.0(19) . . ?
F15 C35 C36 115.7(13) . . ?
F15 C35 F13 101.7(11) . . ?
F15 C35 F14 111.6(16) . . ?
F13 C35 C36 116.0(12) . . ?
F13 C35 F14 103.4(14) . . ?
F14 C35 C36 107.9(14) . . ?
C36 C37 C38 121.1(18) . . ?
C36 C37 H37 119.5 . . ?
C38 C37 H37 119.5 . . ?
O13 C56 C55 107.7(13) . . ?
O13 C56 C57 130.1(15) . . ?
C57 C56 C55 122.2(16) . . ?
C58 C57 H57 120.7 . . ?
C56 C57 C58 118.5(18) . . ?
C56 C57 H57 120.7 . . ?
F44 C59 C58 102.8(15) . . ?
F44 C59 F43 98.1(16) . . ?
F43 C59 C58 119.0(15) . . ?
F45 C59 C58 123.6(17) . . ?
F45 C59 F44 102.9(16) . . ?
F45 C59 F43 105.7(17) . . ?
F38 C54 C53 98.9(17) . . ?
F38 C54 F37 83(2) . . ?
F39 C54 C53 117(2) . . ?
F39 C54 F38 135(3) . . ?
F39 C54 F37 96(2) . . ?
F37 C54 C53 125(2) . . ?
F30B F30A C69 70.2(4) . . ?
F29B F29A C69 67.6(4) . . ?
F28B F29A C69 68.5(7) . . ?
F28B F29A F29B 135.9(7) . . ?
C69 F28A F30B 52.1(7) . . ?
F28B F28A C69 67.6(6) . . ?
F28B F28A F30B 103.5(14) . . ?
F29A F29B C69 67.6(4) . . ?
F29A F28B C69 68.5(7) . . ?
F29A F28B F28A 136.0(10) . . ?
F28A F28B C69 68.1(6) . . ?
C69 F30B F28A 52.4(7) . . ?
F30A F30B C69 70.2(4) . . ?
F30A F30B F28A 120.0(10) . . ?

loop_
_geom_bond_atom_site_label_1
_geom_bond_atom_site_label_2
_geom_bond_distance
_geom_bond_site_symmetry_2
_geom_bond_publ_flag
Dy2 O20 2.311(7) . ?
Dy2 O17 2.320(7) . ?
Dy2 O19 2.350(7) . ?
Dy2 O18 2.355(7) . ?
Dy2 O15 2.325(7) . ?
Dy2 O16 2.335(9) . ?
Dy2 N4 2.544(9) . ?
Dy2 N3 2.569(8) . ?
Dy1 O5 2.337(8) . ?
Dy1 O4 2.370(8) . ?
Dy1 O2 2.306(8) . ?
Dy1 O3 2.347(8) . ?
Dy1 O6 2.291(9) . ?
Dy1 O1 2.306(9) . ?
Dy1 O7 2.331(9) . ?
Dy1 N1 2.609(9) . ?
Dy3 O9 2.350(9) . ?
Dy3 O11 2.320(9) . ?
Dy3 O8 2.294(9) . ?
Dy3 O10 2.329(8) . ?
Dy3 O13 2.329(10) . ?
Dy3 N2 2.619(8) . ?
Dy3 O14 2.306(10) . ?
Dy3 O12 2.362(11) . ?
O20 C66 1.248(11) . ?
O17 C71 1.252(12) . ?
F27 C65 1.3499(10) . ?
F33 C70 1.3499(10) . ?
F25 C65 1.3496(10) . ?
O19 C68 1.243(12) . ?
O18 C73 1.247(13) . ?
F26 C65 1.3498(10) . ?
O15 C76 1.235(15) . ?
O9 C63 1.248(15) . ?
O5 C46 1.244(15) . ?
F49 C64 1.3499(11) . ?
F2 C49 1.3495(10) . ?
O11 C51 1.231(19) . ?
F54 C60 1.3498(11) . ?
O16 C78 1.256(14) . ?
O4 C48 1.237(13) . ?
O2 C43 1.219(15) . ?
O3 C41 1.232(18) . ?
F50 C64 1.3498(11) . ?
F5 C45 1.3499(11) . ?
O8 N7 1.295(11) . ?
O10 C61 1.253(14) . ?
F6 C45 1.3499(11) . ?
F1 C49 1.3497(10) . ?
F35 C74 1.3498(10) . ?
F36 C74 1.3498(11) . ?
F34 C74 1.3498(10) . ?
O6 C36 1.230(18) . ?
O22 N8 1.258(13) . ?
O13 C56 1.209(19) . ?
O1 N5 1.280(12) . ?
N4 C22 1.356(13) . ?
N4 C18 1.360(14) . ?
N2 C26 1.368(8) . ?
N2 C27 1.351(8) . ?
F32 C70 1.3499(11) . ?
F3 C49 1.3496(11) . ?
O14 C58 1.26(2) . ?
N3 C5 1.355(8) . ?
N3 C1 1.347(14) . ?
O7 C38 1.21(2) . ?
N1 C7 1.360(14) . ?
N1 C8 1.376(15) . ?
N7 C28 1.346(9) . ?
N7 C29 1.496(14) . ?
O21 N6 1.252(13) . ?
F51 C64 1.3499(11) . ?
N6 C11 1.357(15) . ?
N6 C12 1.509(16) . ?
F23 C79 1.3499(11) . ?
F31 C70 1.3500(11) . ?
F20 C75 1.3499(11) . ?
F7 C40 1.3497(10) . ?
N8 C28 1.375(14) . ?
N8 C30 1.520(15) . ?
C22 H22 0.9500 . ?
C22 C21 1.344(9) . ?
C3 H3 0.9500 . ?
C3 C2 1.353(9) . ?
C3 C4 1.349(9) . ?
C28 C26 1.478(14) . ?
F53 C60 1.3499(11) . ?
N5 C11 1.350(9) . ?
N5 C13 1.486(17) . ?
C71 C72 1.387(9) . ?
C71 C70 1.5101(10) . ?
C68 C67 1.383(9) . ?
C68 C69 1.5098(10) . ?
F9 C40 1.3498(10) . ?
O12 C53 1.32(2) . ?
C67 H67 0.9500 . ?
C67 C66 1.380(8) . ?
F52 C60 1.3497(10) . ?
C26 C25 1.349(9) . ?
C66 C65 1.5099(10) . ?
C5 H5 0.9500 . ?
C5 C4 1.346(9) . ?
C7 H7 0.9500 . ?
C7 C6 1.351(9) . ?
C1 H1 0.9500 . ?
C1 C2 1.346(9) . ?
C21 C23 1.544(13) . ?
C21 C20 1.350(9) . ?
C11 C8 1.467(16) . ?
F21 C75 1.3498(11) . ?
C25 H25 0.9500 . ?
C25 C24 1.346(9) . ?
C18 H18 0.9500 . ?
C18 C19 1.344(9) . ?
C24 H24 0.9500 . ?
C24 C23 1.346(9) . ?
C8 C9 1.348(9) . ?
C27 H27 0.9500 . ?
C27 C23 1.347(9) . ?
C2 H2 0.9500 . ?
C12 C13 1.510(19) . ?
C12 C16 1.540(10) . ?
C12 C17 1.535(10) . ?
F8 C40 1.3498(10) . ?
C62 H62 0.9500 . ?
C62 C61 1.386(9) . ?
C62 C63 1.401(17) . ?
F19 C75 1.3498(10) . ?
C61 C60 1.482(15) . ?
C76 C77 1.392(18) . ?
C76 C75 1.446(17) . ?
C4 C6 1.549(15) . ?
C29 C30 1.495(18) . ?
C29 C34 1.550(10) . ?
C29 C33 1.523(9) . ?
C73 C72 1.400(15) . ?
C73 C74 1.5100(10) . ?
C6 C10 1.350(9) . ?
C63 C64 1.475(15) . ?
F12 C44 1.3496(10) . ?
C78 C77 1.385(9) . ?
C78 C79 1.5100(10) . ?
C72 H72 0.9500 . ?
C10 H10 0.9500 . ?
C10 C9 1.347(9) . ?
C47 H47 0.9500 . ?
C47 C48 1.384(9) . ?
C47 C46 1.378(17) . ?
F22 C79 1.3497(10) . ?
C9 H9 0.9500 . ?
F24 C79 1.3499(11) . ?
C48 C49 1.5098(10) . ?
C30 C31 1.537(10) . ?
C30 C32 1.527(9) . ?
C77 H77 0.9500 . ?
C20 H20 0.9500 . ?
C20 C19 1.353(9) . ?
C45 C46 1.502(16) . ?
C45 F4 1.3498(10) . ?
C69 F30A 1.3499(10) . ?
C69 F29A 1.3498(11) . ?
C69 F28A 1.355(9) . ?
C69 F29B 1.3501(10) . ?
C69 F28B 1.3498(11) . ?
C69 F30B 1.3498(10) . ?
C19 H19 0.9500 . ?
C13 C14 1.546(10) . ?
C13 C15 1.520(9) . ?
F16 C39 1.3496(10) . ?
C31 H31A 0.9800 . ?
C31 H31B 0.9800 . ?
C31 H31C 0.9800 . ?
C39 F18 1.3499(10) . ?
C39 F17 1.3497(11) . ?
C39 C38 1.43(2) . ?
F15 C35 1.3497(10) . ?
C34 H34A 0.9800 . ?
C34 H34B 0.9800 . ?
C34 H34C 0.9800 . ?
C40 C41 1.5099(10) . ?
C14 H14A 0.9800 . ?
C14 H14B 0.9800 . ?
C14 H14C 0.9800 . ?
C33 H33A 0.9800 . ?
C33 H33B 0.9800 . ?
C33 H33C 0.9800 . ?
C15 H15A 0.9800 . ?
C15 H15B 0.9800 . ?
C15 H15C 0.9800 . ?
C43 C42 1.395(10) . ?
C43 C44 1.5097(10) . ?
C36 C35 1.5099(10) . ?
C36 C37 1.398(10) . ?
F10 C44 1.3498(10) . ?
C16 H16A 0.9800 . ?
C16 H16B 0.9800 . ?
C16 H16C 0.9800 . ?
C42 H42 0.9500 . ?
C42 C41 1.41(2) . ?
C32 H32A 0.9800 . ?
C32 H32B 0.9800 . ?
C32 H32C 0.9800 . ?
C44 F11 1.3499(10) . ?
C17 H17A 0.9800 . ?
C17 H17B 0.9800 . ?
C17 H17C 0.9800 . ?
C51 C50 1.40(2) . ?
C51 C52 1.400(10) . ?
F13 C35 1.3497(10) . ?
F47 C55 1.3499(11) . ?
F46 C55 1.3498(10) . ?
F48 C55 1.3498(10) . ?
C55 C56 1.5100(11) . ?
F41 C50 1.3497(11) . ?
F42 C50 1.3497(10) . ?
C50 F40 1.3500(11) . ?
C52 H52 0.9500 . ?
C52 C53 1.394(10) . ?
C38 C37 1.43(3) . ?
C58 C57 1.398(10) . ?
C58 C59 1.49(3) . ?
C53 C54 1.5100(11) . ?
C35 F14 1.3500(11) . ?
C37 H37 0.9500 . ?
C56 C57 1.397(10) . ?
C57 H57 0.9500 . ?
C59 F44 1.3498(11) . ?
C59 F43 1.3499(11) . ?
C59 F45 1.3499(11) . ?
C54 F38 1.3500(11) . ?
C54 F39 1.04(3) . ?
C54 F37 1.36(3) . ?
F30A F30B 0.916(19) . ?
F29A F29B 1.029(18) . ?
F29A F28B 0.99(3) . ?
F28A F28B 1.019(17) . ?
F28A F30B 1.66(3) . ?

loop_
_geom_torsion_atom_site_label_1
_geom_torsion_atom_site_label_2
_geom_torsion_atom_site_label_3
_geom_torsion_atom_site_label_4
_geom_torsion
_geom_torsion_site_symmetry_1
_geom_torsion_site_symmetry_2
_geom_torsion_site_symmetry_3
_geom_torsion_site_symmetry_4
_geom_torsion_publ_flag
Dy2 O20 C66 C67 4(2) . . . . ?
Dy2 O20 C66 C65 -179.2(6) . . . . ?
Dy2 O17 C71 C72 11(2) . . . . ?
Dy2 O17 C71 C70 -166.8(6) . . . . ?
Dy2 O19 C68 C67 -3(2) . . . . ?
Dy2 O19 C68 C69 177.9(7) . . . . ?
Dy2 O18 C73 C72 -16(2) . . . . ?
Dy2 O18 C73 C74 164.7(6) . . . . ?
Dy2 O15 C76 C77 15(2) . . . . ?
Dy2 O15 C76 C75 -163.6(8) . . . . ?
Dy2 O16 C78 C77 -4(2) . . . . ?
Dy2 O16 C78 C79 173.7(7) . . . . ?
Dy2 N4 C22 C21 168.3(10) . . . . ?
Dy2 N4 C18 C19 -169.5(10) . . . . ?
Dy2 N3 C5 C4 176.6(9) . . . . ?
Dy2 N3 C1 C2 -177.9(9) . . . . ?
Dy1 O5 C46 C47 -12(2) . . . . ?
Dy1 O5 C46 C45 168.9(6) . . . . ?
Dy1 O4 C48 C47 12(2) . . . . ?
Dy1 O4 C48 C49 -167.8(6) . . . . ?
Dy1 O2 C43 C42 -37(3) . . . . ?
Dy1 O2 C43 C44 171.9(9) . . . . ?
Dy1 O3 C41 C40 -157.9(8) . . . . ?
Dy1 O3 C41 C42 23(3) . . . . ?
Dy1 O6 C36 C35 157.2(11) . . . . ?
Dy1 O6 C36 C37 -48(3) . . . . ?
Dy1 O1 N5 C11 -48.9(18) . . . . ?
Dy1 O1 N5 C13 127.5(10) . . . . ?
Dy1 O7 C38 C39 -175.5(10) . . . . ?
Dy1 O7 C38 C37 1(3) . . . . ?
Dy1 N1 C7 C6 176.0(10) . . . . ?
Dy1 N1 C8 C11 2.1(16) . . . . ?
Dy1 N1 C8 C9 -176.8(9) . . . . ?
Dy3 O9 C63 C62 8(2) . . . . ?
Dy3 O9 C63 C64 -171.6(6) . . . . ?
Dy3 O11 C51 C50 -175.3(12) . . . . ?
Dy3 O11 C51 C52 31(4) . . . . ?
Dy3 O8 N7 C28 -51.0(16) . . . . ?
Dy3 O8 N7 C29 142.5(8) . . . . ?
Dy3 O10 C61 C62 -7(2) . . . . ?
Dy3 O10 C61 C60 175.3(7) . . . . ?
Dy3 O13 C56 C55 176.0(8) . . . . ?
Dy3 O13 C56 C57 -3(4) . . . . ?
Dy3 N2 C26 C28 12.0(16) . . . . ?
Dy3 N2 C26 C25 -171.1(9) . . . . ?
Dy3 N2 C27 C23 174.2(10) . . . . ?
Dy3 O14 C58 C57 -4(4) . . . . ?
Dy3 O14 C58 C59 177.2(10) . . . . ?
Dy3 O12 C53 C52 -13(4) . . . . ?
Dy3 O12 C53 C54 171.3(13) . . . . ?
O20 C66 C65 F27 -72.7(11) . . . . ?
O20 C66 C65 F25 166.1(9) . . . . ?
O20 C66 C65 F26 44.4(12) . . . . ?
O17 C71 C72 C73 -1(2) . . . . ?
O17 C71 C70 F33 -41.0(12) . . . . ?
O17 C71 C70 F32 74.2(12) . . . . ?
O17 C71 C70 F31 -159.4(10) . . . . ?
O19 C68 C67 C66 0(2) . . . . ?
O19 C68 C69 F30A -162.3(14) . . . . ?
O19 C68 C69 F29A -23.8(19) . . . . ?
O19 C68 C69 F28A 70.5(15) . . . . ?
O19 C68 C69 F29B -70.6(15) . . . . ?
O19 C68 C69 F28B 24.6(18) . . . . ?
O19 C68 C69 F30B 152.1(15) . . . . ?
O18 C73 C72 C71 3(2) . . . . ?
O18 C73 C74 F35 -88.5(11) . . . . ?
O18 C73 C74 F36 152.2(9) . . . . ?
O18 C73 C74 F34 30.7(12) . . . . ?
O15 C76 C77 C78 -1(2) . . . . ?
O15 C76 C75 F20 173.0(12) . . . . ?
O15 C76 C75 F21 48.1(17) . . . . ?
O15 C76 C75 F19 -64.5(16) . . . . ?
O9 C63 C64 F49 70.0(12) . . . . ?
O9 C63 C64 F50 -48.1(13) . . . . ?
O9 C63 C64 F51 -170.1(10) . . . . ?
O11 C51 C50 F41 -17(3) . . . . ?
O11 C51 C50 F42 -164.3(18) . . . . ?
O11 C51 C50 F40 93(2) . . . . ?
O11 C51 C52 C53 -26(4) . . . . ?
O16 C78 C77 C76 -4(2) . . . . ?
O16 C78 C79 F23 173.2(11) . . . . ?
O16 C78 C79 F22 51.8(15) . . . . ?
O16 C78 C79 F24 -66.6(14) . . . . ?
O4 C48 C49 F2 -51.5(13) . . . . ?
O4 C48 C49 F1 -171.2(10) . . . . ?
O4 C48 C49 F3 64.9(13) . . . . ?
O2 C43 C42 C41 11(3) . . . . ?
O2 C43 C44 F12 -171.5(16) . . . . ?
O2 C43 C44 F10 51(2) . . . . ?
O2 C43 C44 F11 -50(2) . . . . ?
F5 C45 C46 O5 76.4(12) . . . . ?
F5 C45 C46 C47 -102.5(12) . . . . ?
O8 N7 C28 N8 -179.3(11) . . . . ?
O8 N7 C28 C26 -4(2) . . . . ?
O8 N7 C29 C30 -168.2(10) . . . . ?
O8 N7 C29 C34 74.8(14) . . . . ?
O8 N7 C29 C33 -43.0(16) . . . . ?
O10 C61 C60 F54 170.8(10) . . . . ?
O10 C61 C60 F53 -69.7(13) . . . . ?
O10 C61 C60 F52 49.6(14) . . . . ?
F6 C45 C46 O5 -43.3(13) . . . . ?
F6 C45 C46 C47 137.8(12) . . . . ?
O6 C36 C35 F15 152.7(17) . . . . ?
O6 C36 C35 F13 34(2) . . . . ?
O6 C36 C35 F14 -82(2) . . . . ?
O6 C36 C37 C38 26(4) . . . . ?
O22 N8 C28 N7 -177.9(12) . . . . ?
O22 N8 C28 C26 7(2) . . . . ?
O22 N8 C30 C29 -167.8(11) . . . . ?
O22 N8 C30 C31 73.7(14) . . . . ?
O22 N8 C30 C32 -42.7(16) . . . . ?
O13 C56 C57 C58 10(4) . . . . ?
O1 N5 C11 N6 -179.8(12) . . . . ?
O1 N5 C11 C8 -3(2) . . . . ?
O1 N5 C13 C12 170.4(11) . . . . ?
O1 N5 C13 C14 -70.6(16) . . . . ?
O1 N5 C13 C15 42.8(17) . . . . ?
N4 C22 C21 C23 178.0(11) . . . . ?
N4 C22 C21 C20 1(2) . . . . ?
N4 C18 C19 C20 1(2) . . . . ?
N2 C26 C25 C24 -4(2) . . . . ?
N2 C27 C23 C21 178.2(11) . . . . ?
N2 C27 C23 C24 -1(2) . . . . ?
O14 C58 C57 C56 -7(4) . . . . ?
O14 C58 C59 F44 -155.3(17) . . . . ?
O14 C58 C59 F43 -48(2) . . . . ?
O14 C58 C59 F45 89(2) . . . . ?
N3 C5 C4 C3 0.1(19) . . . . ?
N3 C5 C4 C6 179.1(10) . . . . ?
N3 C1 C2 C3 3.0(19) . . . . ?
O7 C38 C37 C36 -2(4) . . . . ?
N1 C7 C6 C4 -177.0(11) . . . . ?
N1 C7 C6 C10 3.4(19) . . . . ?
N1 C8 C9 C10 -2(2) . . . . ?
N7 C28 C26 N2 20.2(19) . . . . ?
N7 C28 C26 C25 -156.7(13) . . . . ?
N7 C29 C30 N8 -23.5(11) . . . . ?
N7 C29 C30 C31 87.7(12) . . . . ?
N7 C29 C30 C32 -142.6(12) . . . . ?
O21 N6 C11 N5 -177.1(13) . . . . ?
O21 N6 C11 C8 6(2) . . . . ?
O21 N6 C12 C13 169.4(12) . . . . ?
O21 N6 C12 C16 47.4(17) . . . . ?
O21 N6 C12 C17 -65.1(17) . . . . ?
N6 C11 C8 N1 -160.1(13) . . . . ?
N6 C11 C8 C9 19(2) . . . . ?
N6 C12 C13 N5 15.3(12) . . . . ?
N6 C12 C13 C14 -99.8(13) . . . . ?
N6 C12 C13 C15 137.8(13) . . . . ?
F7 C40 C41 O3 -55.6(18) . . . . ?
F7 C40 C41 C42 123.7(17) . . . . ?
N8 C28 C26 N2 -165.1(12) . . . . ?
N8 C28 C26 C25 18(2) . . . . ?
C22 N4 C18 C19 -1.8(18) . . . . ?
C22 C21 C23 C24 -27.5(19) . . . . ?
C22 C21 C23 C27 153.2(12) . . . . ?
C22 C21 C20 C19 -2(2) . . . . ?
C3 C4 C6 C7 -35.3(18) . . . . ?
C3 C4 C6 C10 144.3(13) . . . . ?
C28 N7 C29 C30 23.3(13) . . . . ?
C28 N7 C29 C34 -93.8(13) . . . . ?
C28 N7 C29 C33 148.5(12) . . . . ?
C28 N8 C30 C29 18.9(12) . . . . ?
C28 N8 C30 C31 -99.6(13) . . . . ?
C28 N8 C30 C32 144.0(12) . . . . ?
C28 C26 C25 C24 173.0(12) . . . . ?
N5 C11 C8 N1 24(2) . . . . ?
N5 C11 C8 C9 -157.4(14) . . . . ?
C68 C67 C66 O20 0(2) . . . . ?
C68 C67 C66 C65 -176.7(11) . . . . ?
C68 C69 F30A F30B -104(2) . . . . ?
C68 C69 F29A F29B -84.9(18) . . . . ?
C68 C69 F29A F28B 100(2) . . . . ?
C68 C69 F28A F28B -112.4(15) . . . . ?
C68 C69 F28A F30B 117.7(11) . . . . ?
C68 C69 F29B F29A 113.3(16) . . . . ?
C68 C69 F28B F29A -103(2) . . . . ?
C68 C69 F28B F28A 84.4(17) . . . . ?
C68 C69 F30B F30A 99(2) . . . . ?
C68 C69 F30B F28A -98.9(15) . . . . ?
F9 C40 C41 O3 72.5(18) . . . . ?
F9 C40 C41 C42 -108.3(19) . . . . ?
O12 C53 C54 F38 -123(2) . . . . ?
O12 C53 C54 F39 84(4) . . . . ?
O12 C53 C54 F37 -36(3) . . . . ?
C67 C68 C69 F30A 18.5(19) . . . . ?
C67 C68 C69 F29A 157.0(16) . . . . ?
C67 C68 C69 F28A -108.7(14) . . . . ?
C67 C68 C69 F29B 110.2(14) . . . . ?
C67 C68 C69 F28B -154.6(15) . . . . ?
C67 C68 C69 F30B -27(2) . . . . ?
C67 C66 C65 F27 104.2(12) . . . . ?
C67 C66 C65 F25 -17.0(14) . . . . ?
C67 C66 C65 F26 -138.6(11) . . . . ?
C26 N2 C27 C23 -0.8(18) . . . . ?
C26 C25 C24 C23 1.6(19) . . . . ?
C5 N3 C1 C2 -2.5(17) . . . . ?
C5 C4 C6 C7 145.8(12) . . . . ?
C5 C4 C6 C10 -34.6(18) . . . . ?
C7 N1 C8 C11 -178.2(11) . . . . ?
C7 N1 C8 C9 2.9(17) . . . . ?
C7 C6 C10 C9 -2.1(19) . . . . ?
C1 N3 C5 C4 1.0(17) . . . . ?
C21 C20 C19 C18 0(2) . . . . ?
C11 N6 C12 C13 -14.9(14) . . . . ?
C11 N6 C12 C16 -137.0(14) . . . . ?
C11 N6 C12 C17 110.5(14) . . . . ?
C11 N5 C13 C12 -12.7(14) . . . . ?
C11 N5 C13 C14 106.2(14) . . . . ?
C11 N5 C13 C15 -140.3(13) . . . . ?
C11 C8 C9 C10 179.2(12) . . . . ?
C25 C24 C23 C21 -178.6(11) . . . . ?
C25 C24 C23 C27 0.6(19) . . . . ?
C18 N4 C22 C21 0.7(18) . . . . ?
C8 N1 C7 C6 -3.7(17) . . . . ?
C27 N2 C26 C28 -173.7(11) . . . . ?
C27 N2 C26 C25 3.2(17) . . . . ?
C2 C3 C4 C5 0.3(19) . . . . ?
C2 C3 C4 C6 -178.6(11) . . . . ?
C12 N6 C11 N5 7.6(16) . . . . ?
C12 N6 C11 C8 -169.3(12) . . . . ?
F8 C40 C41 O3 -172.5(13) . . . . ?
F8 C40 C41 C42 7(2) . . . . ?
C23 C21 C20 C19 -178.5(12) . . . . ?
C62 C61 C60 F54 -7.4(15) . . . . ?
C62 C61 C60 F53 112.2(12) . . . . ?
C62 C61 C60 F52 -128.6(12) . . . . ?
C62 C63 C64 F49 -109.7(12) . . . . ?
C62 C63 C64 F50 132.2(11) . . . . ?
C62 C63 C64 F51 10.2(15) . . . . ?
C61 C62 C63 O9 0(2) . . . . ?
C61 C62 C63 C64 179.4(11) . . . . ?
C4 C3 C2 C1 -1.8(19) . . . . ?
C4 C6 C10 C9 178.2(12) . . . . ?
C29 N7 C28 N8 -11.5(14) . . . . ?
C29 N7 C28 C26 163.8(12) . . . . ?
C6 C10 C9 C8 1(2) . . . . ?
C63 C62 C61 O10 -1(2) . . . . ?
C63 C62 C61 C60 177.3(11) . . . . ?
C72 C71 C70 F33 141.2(11) . . . . ?
C72 C71 C70 F32 -103.6(12) . . . . ?
C72 C71 C70 F31 22.8(14) . . . . ?
C72 C73 C74 F35 91.7(12) . . . . ?
C72 C73 C74 F36 -27.5(13) . . . . ?
C72 C73 C74 F34 -149.1(10) . . . . ?
C70 C71 C72 C73 176.7(10) . . . . ?
C47 C48 C49 F2 128.7(11) . . . . ?
C47 C48 C49 F1 9.0(16) . . . . ?
C47 C48 C49 F3 -114.9(12) . . . . ?
C48 C47 C46 O5 -2(2) . . . . ?
C48 C47 C46 C45 176.3(11) . . . . ?
C30 N8 C28 N7 -5.1(14) . . . . ?
C30 N8 C28 C26 179.5(11) . . . . ?
C77 C76 C75 F20 -5.7(19) . . . . ?
C77 C76 C75 F21 -130.5(14) . . . . ?
C77 C76 C75 F19 116.9(14) . . . . ?
C77 C78 C79 F23 -8.5(17) . . . . ?
C77 C78 C79 F22 -129.9(13) . . . . ?
C77 C78 C79 F24 111.6(14) . . . . ?
C20 C21 C23 C24 149.4(13) . . . . ?
C20 C21 C23 C27 -29.8(18) . . . . ?
C75 C76 C77 C78 177.1(13) . . . . ?
C46 C47 C48 O4 2(2) . . . . ?
C46 C47 C48 C49 -178.0(11) . . . . ?
C74 C73 C72 C71 -176.8(10) . . . . ?
C69 C68 C67 C66 178.9(12) . . . . ?
C69 F30A F30B F28A -16.6(19) . . . . ?
C69 F29A F28B F28A 10(4) . . . . ?
C69 F28A F28B F29A -10(4) . . . . ?
C69 F28A F30B F30A 20(2) . . . . ?
C13 N5 C11 N6 3.6(16) . . . . ?
C13 N5 C11 C8 -179.6(12) . . . . ?
F16 C39 C38 O7 172.7(18) . . . . ?
F16 C39 C38 C37 -4(3) . . . . ?
C39 C38 C37 C36 175(2) . . . . ?
C79 C78 C77 C76 178.3(12) . . . . ?
F18 C39 C38 O7 -61(3) . . . . ?
F18 C39 C38 C37 122(2) . . . . ?
C34 C29 C30 N8 89.3(11) . . . . ?
C34 C29 C30 C31 -159.5(11) . . . . ?
C34 C29 C30 C32 -29.7(16) . . . . ?
F17 C39 C38 O7 54(3) . . . . ?
F17 C39 C38 C37 -123(2) . . . . ?
C33 C29 C30 N8 -144.0(11) . . . . ?
C33 C29 C30 C31 -32.8(16) . . . . ?
C33 C29 C30 C32 97.0(15) . . . . ?
C43 C42 C41 O3 -3(3) . . . . ?
C43 C42 C41 C40 177.7(16) . . . . ?
C16 C12 C13 N5 132.3(13) . . . . ?
C16 C12 C13 C14 17.1(17) . . . . ?
C16 C12 C13 C15 -105.3(16) . . . . ?
C42 C43 C44 F12 32(2) . . . . ?
C42 C43 C44 F10 -106.1(19) . . . . ?
C42 C43 C44 F11 152.9(16) . . . . ?
C44 C43 C42 C41 162.4(17) . . . . ?
C17 C12 C13 N5 -99.8(14) . . . . ?
C17 C12 C13 C14 145.0(14) . . . . ?
C17 C12 C13 C15 23(2) . . . . ?
C51 C52 C53 O12 15(4) . . . . ?
C51 C52 C53 C54 -170(2) . . . . ?
F4 C45 C46 O5 -165.9(10) . . . . ?
F4 C45 C46 C47 15.2(15) . . . . ?
F47 C55 C56 O13 62(2) . . . . ?
F47 C55 C56 C57 -119(2) . . . . ?
F46 C55 C56 O13 169.9(16) . . . . ?
F46 C55 C56 C57 -11(3) . . . . ?
F48 C55 C56 O13 -78(2) . . . . ?
F48 C55 C56 C57 101(3) . . . . ?
C55 C56 C57 C58 -168(2) . . . . ?
C50 C51 C52 C53 180(2) . . . . ?
C52 C51 C50 F41 142.1(19) . . . . ?
C52 C51 C50 F42 -5(3) . . . . ?
C52 C51 C50 F40 -108(2) . . . . ?
C52 C53 C54 F38 61(3) . . . . ?
C52 C53 C54 F39 -92(4) . . . . ?
C52 C53 C54 F37 148(3) . . . . ?
C35 C36 C37 C38 180(2) . . . . ?
C37 C36 C35 F15 -4(3) . . . . ?
C37 C36 C35 F13 -123(2) . . . . ?
C37 C36 C35 F14 122(2) . . . . ?
C57 C58 C59 F44 26(3) . . . . ?
C57 C58 C59 F43 133(2) . . . . ?
C57 C58 C59 F45 -90(3) . . . . ?
C59 C58 C57 C56 172(2) . . . . ?
F30A C69 F29A F29B 56.3(19) . . . . ?
F30A C69 F29A F28B -119.2(19) . . . . ?
F30A C69 F28A F28B 117.3(18) . . . . ?
F30A C69 F28A F30B -12.5(15) . . . . ?
F30A C69 F29B F29A -128.9(18) . . . . ?
F30A C69 F28B F29A 84(2) . . . . ?
F30A C69 F28B F28A -88(2) . . . . ?
F30A C69 F30B F28A 162(2) . . . . ?
F29A C69 F30A F30B 115(2) . . . . ?
F29A C69 F28A F28B 5.2(19) . . . . ?
F29A C69 F28A F30B -124.7(13) . . . . ?
F29A C69 F28B F28A -172(3) . . . . ?
F29A C69 F30B F30A -85(2) . . . . ?
F29A C69 F30B F28A 76.8(17) . . . . ?
F28A C69 F30A F30B 19(2) . . . . ?
F28A C69 F29A F29B 170.1(17) . . . . ?
F28A C69 F29A F28B -5.3(19) . . . . ?
F28A C69 F29B F29A -13(2) . . . . ?
F28A C69 F28B F29A 172(3) . . . . ?
F28A C69 F30B F30A -162(2) . . . . ?
F29B C69 F30A F30B 152(2) . . . . ?
F29B C69 F29A F28B -175(3) . . . . ?
F29B C69 F28A F28B 14(2) . . . . ?
F29B C69 F28A F30B -115.5(16) . . . . ?
F29B C69 F28B F29A 3(2) . . . . ?
F29B C69 F28B F28A -169.2(17) . . . . ?
F29B C69 F30B F30A -33(2) . . . . ?
F29B C69 F30B F28A 129.1(15) . . . . ?
F29B F29A F28B C69 -6(4) . . . . ?
F29B F29A F28B F28A 4(7) . . . . ?
F28B C69 F30A F30B 69(3) . . . . ?
F28B C69 F29A F29B 175(3) . . . . ?
F28B C69 F28A F30B -129.9(19) . . . . ?
F28B C69 F29B F29A -3.1(19) . . . . ?
F28B C69 F30B F30A -128(2) . . . . ?
F28B C69 F30B F28A 33.6(11) . . . . ?
F28B F29A F29B C69 6(4) . . . . ?
F28B F28A F30B C69 -46.9(14) . . . . ?
F28B F28A F30B F30A -27(3) . . . . ?
F30B C69 F29A F29B 99(2) . . . . ?
F30B C69 F29A F28B -76(2) . . . . ?
F30B C69 F28A F28B 129.9(19) . . . . ?
F30B C69 F29B F29A -108.7(18) . . . . ?
F30B C69 F28B F29A 122.1(19) . . . . ?
F30B C69 F28B F28A -50.2(19) . . . . ?
F30B F28A F28B C69 38.5(10) . . . . ?
F30B F28A F28B F29A 28(4) . . . . ?

loop_
_smtbx_masks_void_nr
_smtbx_masks_void_average_x
_smtbx_masks_void_average_y
_smtbx_masks_void_average_z
_smtbx_masks_void_volume
_smtbx_masks_void_count_electrons
_smtbx_masks_void_content
1 0.100 0.213 0.428 7.2 0.0 ?
2 -0.100 0.787 0.572 7.2 0.9 ?
3 0.312 0.461 0.125 154.9 34.8 ?
4 0.154 0.617 0.778 8.3 1.1 ?
5 0.500 1.000 1.000 68.3 17.5 ?
6 0.688 0.539 0.875 154.9 37.3 ?
7 0.846 0.383 0.222 8.3 1.1 ?
